data_7000465
loop_
_publ_author_name
'Li, Qiang'
'Wang, Longsheng'
'Yin, Panchao'
'Wei, Yongge'
'Hao, Jian'
'Zhu, Yulin'
'Zhu, Li'
'Yuan, Gu'

_publ_section_title
;
 Convenient syntheses and structural characterizations of
 mono-substituted alkylimido hexamolybdates: [Mo6O18(NR)]2&#x2212; (R =
 Me, Et, n-Pr, i-Pr, n-Bu, t-Bu, Cy, Hex, Ode)
;
_journal_coden_ASTM DTARAF
_journal_issue 7
_journal_name_full 'Dalton Transactions'
_journal_page_first 1172
_journal_page_last 1179
_journal_paper_doi 10.1039/b813924e
_journal_year 2009
_chemical_formula_sum 'C76 H170 Mo12 N6 O36'
_chemical_formula_weight 2895.46
_space_group_IT_number 2
_symmetry_cell_setting triclinic
_symmetry_space_group_name_Hall '-P 1'
_symmetry_space_group_name_H-M 'P -1'
_atom_sites_solution_hydrogens geom
_atom_sites_solution_primary direct
_atom_sites_solution_secondary difmap
_audit_creation_method SHELXL-97
_cell_angle_alpha 87.21(3)
_cell_angle_beta 66.99(3)
_cell_angle_gamma 88.72(3)
_cell_formula_units_Z 2
_cell_length_a 17.486(4)
_cell_length_b 17.636(4)
_cell_length_c 20.083(4)
_cell_measurement_reflns_used 42125
_cell_measurement_temperature 296(2)
_cell_measurement_theta_max 27.0
_cell_measurement_theta_min 3.01
_cell_volume 5694(3)
_computing_cell_refinement 'Rigaku RAPID AUTO Ver2.30'
_computing_data_collection 'Rigaku RAPID AUTO Ver2.30'
_computing_data_reduction 'Rigaku RAPID AUTO Ver2.30'
_computing_molecular_graphics 'Bruker SHELXTL'
_computing_publication_material 'Bruker SHELXTL'
_computing_structure_refinement 'SHELXL-97 (Sheldrick, 1997)'
_computing_structure_solution 'SHELXS-97 (Sheldrick, 1990)'
_diffrn_ambient_temperature 296(2)
_diffrn_detector_area_resol_mean '100x100 micron'
_diffrn_measured_fraction_theta_full 0.949
_diffrn_measured_fraction_theta_max 0.949
_diffrn_measurement_device_type 'Rigaku RAXIS-RAPID'
_diffrn_measurement_method Oscillation
_diffrn_radiation_monochromator graphite
_diffrn_radiation_source 'fine-focus sealed tube'
_diffrn_radiation_type MoK\a
_diffrn_radiation_wavelength 0.71073
_diffrn_reflns_av_R_equivalents 0.0226
_diffrn_reflns_av_sigmaI/netI 0.0287
_diffrn_reflns_limit_h_max 20
_diffrn_reflns_limit_h_min -20
_diffrn_reflns_limit_k_max 20
_diffrn_reflns_limit_k_min -20
_diffrn_reflns_limit_l_max 23
_diffrn_reflns_limit_l_min -23
_diffrn_reflns_number 42626
_diffrn_reflns_theta_full 25.00
_diffrn_reflns_theta_max 25.00
_diffrn_reflns_theta_min 3.01
_exptl_absorpt_coefficient_mu 1.344
_exptl_absorpt_correction_T_max 0.6886
_exptl_absorpt_correction_T_min 0.5530
_exptl_absorpt_correction_type multi-scan
_exptl_crystal_colour organge
_exptl_crystal_density_diffrn 1.689
_exptl_crystal_density_method 'not measured'
_exptl_crystal_description block
_exptl_crystal_F_000 2920
_exptl_crystal_size_max 0.50
_exptl_crystal_size_mid 0.40
_exptl_crystal_size_min 0.30
_refine_diff_density_max 1.508
_refine_diff_density_min -1.341
_refine_diff_density_rms 0.076
_refine_ls_extinction_method none
_refine_ls_goodness_of_fit_ref 1.056
_refine_ls_hydrogen_treatment constr
_refine_ls_matrix_type full
_refine_ls_number_parameters 1273
_refine_ls_number_reflns 19000
_refine_ls_number_restraints 1175
_refine_ls_restrained_S_all 1.103
_refine_ls_R_factor_all 0.0487
_refine_ls_R_factor_gt 0.0378
_refine_ls_shift/su_max 0.000
_refine_ls_shift/su_mean 0.000
_refine_ls_structure_factor_coef Fsqd
_refine_ls_weighting_details 'calc w=1/[\s^2^(Fo^2^)+(0.0570P)^2^+4.5255P] where P=(Fo^2^+2Fc^2^)/3'
_refine_ls_weighting_scheme calc
_refine_ls_wR_factor_gt 0.1021
_refine_ls_wR_factor_ref 0.1077
_reflns_number_gt 15220
_reflns_number_total 19000
_reflns_threshold_expression >2sigma(I)
_cod_data_source_file B813924e.txt
_cod_data_source_block compound-8
_cod_original_cell_volume 5694(2)
_cod_original_sg_symbol_H-M P-1
_cod_database_code 7000465

loop_
_symmetry_equiv_pos_as_xyz
'x, y, z'
'-x, -y, -z'

loop_
_atom_site_label
_atom_site_type_symbol
_atom_site_fract_x
_atom_site_fract_y
_atom_site_fract_z
_atom_site_U_iso_or_equiv
_atom_site_adp_type
_atom_site_occupancy
_atom_site_symmetry_multiplicity
_atom_site_calc_flag
_atom_site_refinement_flags
_atom_site_disorder_assembly
_atom_site_disorder_group
Mo1A Mo 0.69597(3) 0.15331(2) 0.12861(2) 0.05943(12) Uani 1 1 d . B .
Mo1 Mo 0.08987(3) 0.62844(3) 0.39062(2) 0.05713(11) Uani 1 1 d . A .
Mo2A Mo 0.84990(2) 0.13254(2) 0.18052(2) 0.05260(11) Uani 1 1 d . . .
Mo2 Mo 0.28979(3) 0.61889(3) 0.33852(3) 0.06214(13) Uani 1 1 d . . .
Mo3A Mo 0.71023(3) -0.00256(2) 0.21518(2) 0.05352(11) Uani 1 1 d . . .
Mo3 Mo 0.18941(3) 0.49321(2) 0.28779(2) 0.05104(11) Uani 1 1 d . . .
Mo4A Mo 0.70013(3) 0.25528(2) 0.25714(3) 0.05386(11) Uani 1 1 d . . .
Mo4 Mo 0.20361(3) 0.75745(2) 0.27571(3) 0.05869(12) Uani 1 1 d . . .
Mo5 Mo 0.10262(3) 0.63159(2) 0.22529(2) 0.05137(11) Uani 1 1 d . . .
Mo5A Mo 0.56070(3) 0.12043(2) 0.29252(3) 0.05879(12) Uani 1 1 d . . .
Mo6A Mo 0.71503(3) 0.09807(2) 0.34682(2) 0.05431(11) Uani 1 1 d . . .
Mo6 Mo 0.30644(3) 0.62176(3) 0.16929(3) 0.06158(12) Uani 1 1 d . . .
O1 O 0.19503(17) 0.62490(15) 0.28325(15) 0.0441(6) Uani 1 1 d . . .
O1A O 0.70533(17) 0.12688(14) 0.23472(15) 0.0426(6) Uani 1 1 d . . .
O2A O 0.9544(2) 0.1341(2) 0.1408(2) 0.0733(10) Uani 1 1 d . . .
O2 O 0.3589(3) 0.6130(2) 0.3778(3) 0.0968(14) Uani 1 1 d . . .
O3 O 0.1840(2) 0.39805(18) 0.2909(2) 0.0726(10) Uani 1 1 d . . .
O3A O 0.7110(3) -0.09646(18) 0.2048(2) 0.0744(10) Uani 1 1 d . . .
O4A O 0.6989(2) 0.34890(18) 0.2707(2) 0.0754(11) Uani 1 1 d . . .
O4 O 0.2116(3) 0.85232(19) 0.2685(3) 0.0858(12) Uani 1 1 d . . .
O5 O 0.0365(2) 0.6376(2) 0.1826(2) 0.0743(10) Uani 1 1 d . . .
O5A O 0.4568(2) 0.1169(2) 0.3354(3) 0.0848(12) Uani 1 1 d . . .
O6A O 0.7202(3) 0.0803(2) 0.42819(19) 0.0772(11) Uani 1 1 d . . .
O6 O 0.3863(3) 0.6178(3) 0.0884(2) 0.0990(14) Uani 1 1 d . . .
O7 O 0.1845(2) 0.6220(2) 0.41796(18) 0.0676(9) Uani 1 1 d . . .
O7A O 0.8157(2) 0.14866(19) 0.10150(17) 0.0608(8) Uani 1 1 d . . .
O8A O 0.6985(2) 0.04154(18) 0.13275(19) 0.0638(9) Uani 1 1 d . . .
O8 O 0.1010(2) 0.52023(17) 0.37452(18) 0.0589(8) Uani 1 1 d . . .
O9 O 0.1154(2) 0.73597(18) 0.36517(18) 0.0610(8) Uani 1 1 d . . .
O9A O 0.6962(2) 0.25357(17) 0.16364(19) 0.0609(8) Uani 1 1 d . . .
O10 O 0.03227(19) 0.63483(18) 0.32339(18) 0.0575(8) Uani 1 1 d . . .
O10A O 0.5784(2) 0.1452(2) 0.1954(2) 0.0669(9) Uani 1 1 d . . .
O11A O 0.8244(2) 0.02480(17) 0.17624(17) 0.0564(8) Uani 1 1 d . . .
O11 O 0.2648(2) 0.51239(18) 0.3323(2) 0.0649(9) Uani 1 1 d . . .
O12A O 0.81995(19) 0.23411(17) 0.20630(18) 0.0559(8) Uani 1 1 d . . .
O12 O 0.2787(2) 0.72603(19) 0.3233(2) 0.0673(9) Uani 1 1 d . . .
O13 O 0.1160(2) 0.52468(17) 0.23866(18) 0.0559(8) Uani 1 1 d . . .
O13A O 0.5912(2) 0.01811(17) 0.26805(19) 0.0614(8) Uani 1 1 d . . .
O14 O 0.1298(2) 0.73757(17) 0.22920(18) 0.0581(8) Uani 1 1 d . . .
O14A O 0.5865(2) 0.22783(18) 0.2983(2) 0.0629(9) Uani 1 1 d . . .
O15A O 0.8293(2) 0.10778(18) 0.27987(18) 0.0587(8) Uani 1 1 d . . .
O15 O 0.3599(2) 0.6149(2) 0.2375(2) 0.0706(10) Uani 1 1 d . . .
O16A O 0.7151(2) 0.00122(17) 0.31054(17) 0.0597(8) Uani 1 1 d . . .
O16 O 0.2787(2) 0.51659(18) 0.19655(19) 0.0641(9) Uani 1 1 d . . .
O17A O 0.7130(2) 0.20836(18) 0.33950(18) 0.0589(8) Uani 1 1 d . . .
O17 O 0.2926(2) 0.72709(19) 0.18800(19) 0.0652(9) Uani 1 1 d . . .
O18 O 0.2115(2) 0.62860(19) 0.14567(17) 0.0635(9) Uani 1 1 d . . .
O18A O 0.5985(2) 0.1035(2) 0.37085(18) 0.0640(9) Uani 1 1 d . . .
N1 N 0.0072(3) 0.6339(3) 0.4717(2) 0.0719(12) Uani 1 1 d DU . .
N1A N 0.6871(3) 0.1759(3) 0.0481(3) 0.0785(13) Uani 1 1 d DU . .
N2 N 0.4586(4) 0.8344(3) 0.3827(3) 0.1015(10) Uani 1 1 d DU . .
N3 N 0.4792(3) 0.5789(3) 0.8238(3) 0.0944(15) Uani 1 1 d U . .
N4 N 0.0826(3) 0.6137(2) 0.6980(3) 0.0753(12) Uani 1 1 d U . .
N5 N 0.0346(3) 0.8927(2) 0.1337(2) 0.0671(11) Uani 1 1 d U . .
C1 C -0.0646(12) 0.6451(11) 0.5372(8) 0.088(7) Uani 0.50 1 d PDU A 1
H1A H -0.0528 0.6259 0.5783 0.105 Uiso 0.50 1 calc PR A 1
H1B H -0.1108 0.6164 0.5362 0.105 Uiso 0.50 1 calc PR A 1
C2 C -0.0884(9) 0.7262(7) 0.5464(7) 0.088(3) Uani 0.50 1 d PDU A 1
H2A H -0.0414 0.7555 0.5450 0.106 Uiso 0.50 1 calc PR A 1
H2B H -0.1334 0.7322 0.5931 0.106 Uiso 0.50 1 calc PR A 1
C3 C -0.1157(15) 0.7559(10) 0.4863(12) 0.155(6) Uani 0.50 1 d PDU A 1
H3A H -0.1718 0.7383 0.4977 0.186 Uiso 0.50 1 calc PR A 1
H3B H -0.0800 0.7334 0.4415 0.186 Uiso 0.50 1 calc PR A 1
C4 C -0.1144(18) 0.8429(11) 0.473(2) 0.229(8) Uani 0.50 1 d PDU A 1
H4A H -0.1420 0.8527 0.4400 0.275 Uiso 0.50 1 calc PR A 1
H4B H -0.1507 0.8631 0.5189 0.275 Uiso 0.50 1 calc PR A 1
C5 C -0.0370(15) 0.8941(12) 0.4448(17) 0.229 Uani 0.50 1 d PDU A 1
H5A H -0.0092 0.8932 0.3925 0.275 Uiso 0.50 1 calc PR A 1
H5B H 0.0020 0.8785 0.4664 0.275 Uiso 0.50 1 calc PR A 1
C6 C -0.0737(17) 0.9746(12) 0.4691(15) 0.229 Uani 0.50 1 d PDU A 1
H6A H -0.0355 1.0024 0.4823 0.229 Uiso 0.50 1 calc PR A 1
H6B H -0.1257 0.9694 0.5099 0.229 Uiso 0.50 1 calc PR A 1
H6C H -0.0824 1.0015 0.4299 0.229 Uiso 0.50 1 calc PR A 1
C1' C -0.0661(9) 0.6441(9) 0.5362(7) 0.074(5) Uani 0.50 1 d PDU A 2
H1'1 H -0.0501 0.6601 0.5745 0.089 Uiso 0.50 1 calc PR A 2
H1'2 H -0.0950 0.5961 0.5519 0.089 Uiso 0.50 1 calc PR A 2
C2' C -0.1221(10) 0.7011(9) 0.5234(12) 0.125(5) Uani 0.50 1 d PDU A 2
H2'1 H -0.1718 0.7050 0.5672 0.151 Uiso 0.50 1 calc PR A 2
H2'2 H -0.1384 0.6845 0.4856 0.151 Uiso 0.50 1 calc PR A 2
C3' C -0.0815(14) 0.7794(10) 0.5012(18) 0.171(8) Uani 0.50 1 d PDU A 2
H3'1 H -0.0507 0.7867 0.5314 0.205 Uiso 0.50 1 calc PR A 2
H3'2 H -0.0408 0.7760 0.4521 0.205 Uiso 0.50 1 calc PR A 2
C4' C -0.1293(19) 0.8508(13) 0.503(2) 0.235(12) Uani 0.50 1 d PDU A 2
H4'1 H -0.1790 0.8382 0.4954 0.282 Uiso 0.50 1 calc PR A 2
H4'2 H -0.1470 0.8703 0.5509 0.282 Uiso 0.50 1 calc PR A 2
C5' C -0.0856(17) 0.9124(15) 0.449(2) 0.271(12) Uani 0.50 1 d PDU A 2
H5'1 H -0.0416 0.8903 0.4087 0.325 Uiso 0.50 1 calc PR A 2
H5'2 H -0.0601 0.9459 0.4717 0.325 Uiso 0.50 1 calc PR A 2
C6' C -0.142(2) 0.959(2) 0.4218(18) 0.32(2) Uani 0.50 1 d PDU A 2
H6'1 H -0.1086 0.9848 0.3768 0.316 Uiso 0.50 1 calc PR A 2
H6'2 H -0.1716 0.9954 0.4567 0.316 Uiso 0.50 1 calc PR A 2
H6'3 H -0.1803 0.9260 0.4143 0.316 Uiso 0.50 1 calc PR A 2
C1A C 0.664(2) 0.1963(12) -0.0126(13) 0.124(7) Uani 0.50 1 d PDU B 1
H1A1 H 0.6073 0.2152 0.0063 0.149 Uiso 0.50 1 calc PR B 1
H1A2 H 0.6994 0.2374 -0.0411 0.149 Uiso 0.50 1 calc PR B 1
C2A C 0.6697(19) 0.1350(14) -0.0600(12) 0.176(7) Uani 0.50 1 d PDU B 1
H2A1 H 0.7275 0.1201 -0.0832 0.211 Uiso 0.50 1 calc PR B 1
H2A2 H 0.6520 0.1542 -0.0978 0.211 Uiso 0.50 1 calc PR B 1
C3A C 0.619(2) 0.0641(13) -0.0234(14) 0.216(9) Uani 0.50 1 d PDU B 1
H3A1 H 0.5609 0.0789 0.0017 0.259 Uiso 0.50 1 calc PR B 1
H3A2 H 0.6382 0.0428 0.0126 0.259 Uiso 0.50 1 calc PR B 1
C4A C 0.623(4) 0.0026(17) -0.077(2) 0.277(11) Uani 0.50 1 d PDU B 1
H4A1 H 0.5914 0.0236 -0.1033 0.333 Uiso 0.50 1 calc PR B 1
H4A2 H 0.6809 0.0040 -0.1109 0.333 Uiso 0.50 1 calc PR B 1
C5A C 0.603(4) -0.0784(17) -0.0669(19) 0.333(15) Uani 0.50 1 d PDU B 1
H5A1 H 0.5434 -0.0844 -0.0397 0.333 Uiso 0.50 1 calc PR B 1
H5A2 H 0.6313 -0.1038 -0.0393 0.333 Uiso 0.50 1 calc PR B 1
C6A C 0.628(3) -0.115(2) -0.141(2) 0.314(19) Uani 0.50 1 d PDU B 1
H6A1 H 0.6410 -0.1680 -0.1355 0.314 Uiso 0.50 1 calc PR B 1
H6A2 H 0.6757 -0.0900 -0.1756 0.314 Uiso 0.50 1 calc PR B 1
H6A3 H 0.5827 -0.1114 -0.1563 0.314 Uiso 0.50 1 calc PR B 1
C1A' C 0.6782(17) 0.1995(11) -0.0190(11) 0.094(5) Uani 0.50 1 d PDU B 2
H1A3 H 0.7315 0.1963 -0.0592 0.112 Uiso 0.50 1 calc PR B 2
H1A4 H 0.6594 0.2519 -0.0165 0.112 Uiso 0.50 1 calc PR B 2
C2A' C 0.6174(12) 0.1504(11) -0.0310(13) 0.142(6) Uani 0.50 1 d PDU B 2
H2A3 H 0.5952 0.1762 -0.0633 0.170 Uiso 0.50 1 calc PR B 2
H2A4 H 0.5718 0.1377 0.0145 0.170 Uiso 0.50 1 calc PR B 2
C3A' C 0.6658(18) 0.0765(14) -0.0657(17) 0.220(9) Uani 0.50 1 d PDU B 2
H3A3 H 0.7212 0.0918 -0.0984 0.264 Uiso 0.50 1 calc PR B 2
H3A4 H 0.6719 0.0451 -0.0270 0.264 Uiso 0.50 1 calc PR B 2
C4A' C 0.631(3) 0.0258(17) -0.107(2) 0.285(13) Uani 0.50 1 d PDU B 2
H4A3 H 0.5713 0.0294 -0.0842 0.343 Uiso 0.50 1 calc PR B 2
H4A4 H 0.6471 0.0495 -0.1554 0.343 Uiso 0.50 1 calc PR B 2
C5A' C 0.652(2) -0.0567(18) -0.118(2) 0.302(13) Uani 0.50 1 d PDU B 2
H5A3 H 0.6649 -0.0778 -0.0779 0.362 Uiso 0.50 1 calc PR B 2
H5A4 H 0.6997 -0.0629 -0.1623 0.362 Uiso 0.50 1 calc PR B 2
C6A' C 0.577(3) -0.099(3) -0.121(3) 0.36(2) Uani 0.50 1 d PDU B 2
H6A4 H 0.5913 -0.1519 -0.1293 0.362 Uiso 0.50 1 calc PR B 2
H6A5 H 0.5627 -0.0773 -0.1589 0.362 Uiso 0.50 1 calc PR B 2
H6A6 H 0.5302 -0.0956 -0.0752 0.362 Uiso 0.50 1 calc PR B 2
C111 C 0.4947(5) 0.8866(5) 0.4243(5) 0.051(2) Uani 0.50 1 d PDU C 1
H11D H 0.4962 0.9386 0.4056 0.061 Uiso 0.50 1 calc PR C 1
H11E H 0.4580 0.8851 0.4751 0.061 Uiso 0.50 1 calc PR C 1
C112 C 0.5813(7) 0.8630(9) 0.4172(6) 0.075(3) Uani 0.50 1 d PDU C 1
H11F H 0.5838 0.8080 0.4198 0.090 Uiso 0.50 1 calc PR C 1
H11G H 0.6204 0.8800 0.3697 0.090 Uiso 0.50 1 calc PR C 1
C113 C 0.6081(13) 0.8914(7) 0.4709(12) 0.108(5) Uani 0.50 1 d PDU C 1
H11H H 0.5635 0.9148 0.5103 0.129 Uiso 0.50 1 calc PR C 1
H11I H 0.6549 0.9257 0.4502 0.129 Uiso 0.50 1 calc PR C 1
C114 C 0.6326(6) 0.8129(6) 0.4926(6) 0.077 Uani 0.50 1 d PDU C 1
H11A H 0.6576 0.8183 0.5269 0.115 Uiso 0.50 1 calc PR C 1
H11B H 0.6715 0.7895 0.4504 0.115 Uiso 0.50 1 calc PR C 1
H11C H 0.5839 0.7818 0.5140 0.115 Uiso 0.50 1 calc PR C 1
C121 C 0.4555(10) 0.7521(7) 0.4160(6) 0.1015(10) Uani 0.50 1 d PDU C 1
H12D H 0.4300 0.7191 0.3933 0.122 Uiso 0.50 1 calc PR C 1
H12E H 0.5119 0.7343 0.4044 0.122 Uiso 0.50 1 calc PR C 1
C122 C 0.4071(7) 0.7445(6) 0.4993(6) 0.071(3) Uani 0.50 1 d PDU C 1
H12F H 0.4280 0.7811 0.5226 0.085 Uiso 0.50 1 calc PR C 1
H12G H 0.3486 0.7552 0.5113 0.085 Uiso 0.50 1 calc PR C 1
C123 C 0.4172(8) 0.6662(6) 0.5261(7) 0.082(3) Uani 0.50 1 d PDU C 1
H12H H 0.4124 0.6304 0.4928 0.099 Uiso 0.50 1 calc PR C 1
H12I H 0.3719 0.6563 0.5726 0.099 Uiso 0.50 1 calc PR C 1
C124 C 0.4976(9) 0.6517(9) 0.5347(9) 0.116(5) Uani 0.50 1 d PDU C 1
H12A H 0.4959 0.6027 0.5584 0.174 Uiso 0.50 1 calc PR C 1
H12B H 0.5062 0.6901 0.5633 0.174 Uiso 0.50 1 calc PR C 1
H12C H 0.5424 0.6528 0.4879 0.174 Uiso 0.50 1 calc PR C 1
C131 C 0.3712(6) 0.8603(6) 0.3962(7) 0.0830(17) Uani 0.50 1 d PDU C 1
H13D H 0.3406 0.8660 0.4477 0.100 Uiso 0.50 1 calc PR C 1
H13E H 0.3435 0.8219 0.3808 0.100 Uiso 0.50 1 calc PR C 1
C132 C 0.3699(7) 0.9351(6) 0.3560(8) 0.0830(17) Uani 0.50 1 d PDU C 1
H13F H 0.3962 0.9743 0.3718 0.100 Uiso 0.50 1 calc PR C 1
H13G H 0.4001 0.9301 0.3044 0.100 Uiso 0.50 1 calc PR C 1
C133 C 0.2806(7) 0.9558(6) 0.3720(8) 0.0830(17) Uani 0.50 1 d PDU C 1
H13H H 0.2501 0.9613 0.4235 0.100 Uiso 0.50 1 calc PR C 1
H13I H 0.2541 0.9171 0.3558 0.100 Uiso 0.50 1 calc PR C 1
C134 C 0.2836(8) 1.0312(6) 0.3304(7) 0.0830(17) Uani 0.50 1 d PDU C 1
H13A H 0.2285 1.0519 0.3448 0.125 Uiso 0.50 1 calc PR C 1
H13B H 0.3059 1.0230 0.2794 0.125 Uiso 0.50 1 calc PR C 1
H13C H 0.3184 1.0661 0.3408 0.125 Uiso 0.50 1 calc PR C 1
C141 C 0.5190(8) 0.8346(9) 0.3041(5) 0.097(2) Uani 0.50 1 d PDU C 1
H14D H 0.5720 0.8139 0.3013 0.116 Uiso 0.50 1 calc PR C 1
H14E H 0.5280 0.8864 0.2841 0.116 Uiso 0.50 1 calc PR C 1
C142 C 0.4852(9) 0.7873(9) 0.2596(6) 0.097(2) Uani 0.50 1 d PDU C 1
H14F H 0.4888 0.7344 0.2738 0.116 Uiso 0.50 1 calc PR C 1
H14G H 0.4266 0.7993 0.2748 0.116 Uiso 0.50 1 calc PR C 1
C143 C 0.5201(10) 0.7928(8) 0.1832(6) 0.097(2) Uani 0.50 1 d PDU C 1
H14H H 0.4814 0.7679 0.1676 0.116 Uiso 0.50 1 calc PR C 1
H14I H 0.5698 0.7615 0.1682 0.116 Uiso 0.50 1 calc PR C 1
C144 C 0.5434(9) 0.8633(7) 0.1398(6) 0.097(2) Uani 0.50 1 d PDU C 1
H14A H 0.5831 0.8528 0.0923 0.145 Uiso 0.50 1 calc PR C 1
H14B H 0.5675 0.8970 0.1623 0.145 Uiso 0.50 1 calc PR C 1
H14C H 0.4949 0.8866 0.1363 0.145 Uiso 0.50 1 calc PR C 1
C211 C 0.4806(5) 0.5057(4) 0.7859(5) 0.122(3) Uani 1 1 d U . .
H21D H 0.4599 0.4649 0.8225 0.146 Uiso 1 1 calc R . .
H21E H 0.5380 0.4937 0.7561 0.146 Uiso 1 1 calc R . .
C212 C 0.4302(7) 0.5067(6) 0.7381(6) 0.155(4) Uani 1 1 d U . .
H21F H 0.3745 0.5253 0.7652 0.186 Uiso 1 1 calc R . .
H21G H 0.4561 0.5410 0.6963 0.186 Uiso 1 1 calc R . .
C213 C 0.4254(8) 0.4280(8) 0.7131(9) 0.212(6) Uani 1 1 d U . .
H21H H 0.4811 0.4086 0.6875 0.254 Uiso 1 1 calc R . .
H21I H 0.3976 0.3942 0.7548 0.254 Uiso 1 1 calc R . .
C214 C 0.3805(10) 0.4294(10) 0.6656(10) 0.296(11) Uani 1 1 d U . .
H21A H 0.3800 0.3793 0.6490 0.296 Uiso 1 1 calc R . .
H21B H 0.4073 0.4637 0.6248 0.296 Uiso 1 1 calc R . .
H21C H 0.3245 0.4460 0.6917 0.296 Uiso 1 1 calc R . .
C221 C 0.5142(5) 0.6454(4) 0.7695(4) 0.108(2) Uani 1 1 d U . .
H22D H 0.4775 0.6557 0.7443 0.130 Uiso 1 1 calc R . .
H22E H 0.5143 0.6900 0.7959 0.130 Uiso 1 1 calc R . .
C222 C 0.5999(6) 0.6331(5) 0.7149(5) 0.146(4) Uani 1 1 d U . .
H22F H 0.5997 0.5905 0.6862 0.176 Uiso 1 1 calc R . .
H22G H 0.6365 0.6203 0.7397 0.176 Uiso 1 1 calc R . .
C223 C 0.6332(7) 0.7022(6) 0.6652(7) 0.168(5) Uani 1 1 d U . .
H22H H 0.6776 0.6880 0.6205 0.202 Uiso 1 1 calc R . .
H22I H 0.5894 0.7269 0.6537 0.202 Uiso 1 1 calc R . .
C224 C 0.6643(9) 0.7527(7) 0.7042(8) 0.211(6) Uani 1 1 d U . .
H22A H 0.6859 0.7979 0.6748 0.316 Uiso 1 1 calc R . .
H22B H 0.7076 0.7275 0.7150 0.316 Uiso 1 1 calc R . .
H22C H 0.6198 0.7659 0.7485 0.316 Uiso 1 1 calc R . .
C231 C 0.5317(5) 0.5642(4) 0.8676(4) 0.109(2) Uani 1 1 d U . .
H23D H 0.5083 0.5215 0.9013 0.131 Uiso 1 1 calc R . .
H23E H 0.5870 0.5494 0.8349 0.131 Uiso 1 1 calc R . .
C232 C 0.5401(5) 0.6296(5) 0.9099(4) 0.116(2) Uani 1 1 d U . .
H23F H 0.4858 0.6440 0.9446 0.139 Uiso 1 1 calc R . .
H23G H 0.5637 0.6731 0.8773 0.139 Uiso 1 1 calc R . .
C233 C 0.5958(6) 0.6058(7) 0.9491(6) 0.155(4) Uani 1 1 d U . .
H23H H 0.5728 0.5608 0.9795 0.186 Uiso 1 1 calc R . .
H23I H 0.6501 0.5925 0.9136 0.186 Uiso 1 1 calc R . .
C234 C 0.6059(8) 0.6644(8) 0.9939(7) 0.199(5) Uani 1 1 d U . .
H23A H 0.6416 0.6458 1.0172 0.298 Uiso 1 1 calc R . .
H23B H 0.5526 0.6771 1.0299 0.298 Uiso 1 1 calc R . .
H23C H 0.6301 0.7087 0.9640 0.298 Uiso 1 1 calc R . .
C241 C 0.3909(4) 0.6003(4) 0.8723(4) 0.0931(19) Uani 1 1 d U . .
H24D H 0.3930 0.6469 0.8953 0.112 Uiso 1 1 calc R . .
H24E H 0.3602 0.6114 0.8418 0.112 Uiso 1 1 calc R . .
C242 C 0.3425(5) 0.5425(4) 0.9305(4) 0.106(2) Uani 1 1 d U . .
H24F H 0.3701 0.5337 0.9638 0.127 Uiso 1 1 calc R . .
H24G H 0.3415 0.4949 0.9087 0.127 Uiso 1 1 calc R . .
C243 C 0.2542(4) 0.5689(5) 0.9721(4) 0.101(2) Uani 1 1 d U . .
H24H H 0.2557 0.6143 0.9971 0.121 Uiso 1 1 calc R . .
H24I H 0.2289 0.5825 0.9379 0.121 Uiso 1 1 calc R . .
C244 C 0.2025(5) 0.5122(5) 1.0248(5) 0.118(3) Uani 1 1 d U . .
H24A H 0.1482 0.5331 1.0503 0.177 Uiso 1 1 calc R . .
H24B H 0.2274 0.4980 1.0587 0.177 Uiso 1 1 calc R . .
H24C H 0.1980 0.4683 1.0003 0.177 Uiso 1 1 calc R . .
C311 C 0.1289(4) 0.6847(3) 0.6580(4) 0.0867(17) Uani 1 1 d U . .
H31D H 0.1223 0.7226 0.6933 0.104 Uiso 1 1 calc R . .
H31E H 0.1876 0.6724 0.6358 0.104 Uiso 1 1 calc R . .
C312 C 0.1024(5) 0.7193(4) 0.6005(4) 0.107(2) Uani 1 1 d U . .
H31F H 0.1121 0.6831 0.5632 0.128 Uiso 1 1 calc R . .
H31G H 0.0433 0.7301 0.6216 0.128 Uiso 1 1 calc R . .
C313 C 0.1482(6) 0.7904(5) 0.5672(5) 0.130(3) Uani 1 1 d U . .
H31H H 0.1409 0.8246 0.6057 0.156 Uiso 1 1 calc R . .
H31I H 0.2070 0.7782 0.5451 0.156 Uiso 1 1 calc R . .
C314 C 0.1254(7) 0.8304(6) 0.5136(5) 0.161(4) Uani 1 1 d U . .
H31A H 0.1600 0.8744 0.4951 0.241 Uiso 1 1 calc R . .
H31B H 0.0683 0.8460 0.5353 0.241 Uiso 1 1 calc R . .
H31C H 0.1327 0.7977 0.4748 0.241 Uiso 1 1 calc R . .
C321 C 0.0880(4) 0.5526(3) 0.6454(4) 0.0824(16) Uani 1 1 d U . .
H32D H 0.0555 0.5093 0.6727 0.099 Uiso 1 1 calc R . .
H32E H 0.0626 0.5721 0.6129 0.099 Uiso 1 1 calc R . .
C322 C 0.1738(5) 0.5255(4) 0.6008(4) 0.105(2) Uani 1 1 d U . .
H32F H 0.2072 0.5685 0.5740 0.126 Uiso 1 1 calc R . .
H32G H 0.1990 0.5041 0.6329 0.126 Uiso 1 1 calc R . .
C323 C 0.1752(5) 0.4684(4) 0.5498(4) 0.111(2) Uani 1 1 d U . .
H32H H 0.1518 0.4904 0.5167 0.133 Uiso 1 1 calc R . .
H32I H 0.1402 0.4262 0.5765 0.133 Uiso 1 1 calc R . .
C324 C 0.2612(6) 0.4389(5) 0.5067(5) 0.139(3) Uani 1 1 d U . .
H32A H 0.2583 0.4023 0.4739 0.208 Uiso 1 1 calc R . .
H32B H 0.2840 0.4154 0.5390 0.208 Uiso 1 1 calc R . .
H32C H 0.2960 0.4803 0.4796 0.208 Uiso 1 1 calc R . .
C331 C 0.1229(4) 0.5867(4) 0.7495(4) 0.0865(17) Uani 1 1 d U . .
H33D H 0.1812 0.5766 0.7213 0.104 Uiso 1 1 calc R . .
H33E H 0.1202 0.6277 0.7809 0.104 Uiso 1 1 calc R . .
C332 C 0.0862(6) 0.5177(5) 0.7959(5) 0.124(3) Uani 1 1 d U . .
H33F H 0.0817 0.4775 0.7663 0.149 Uiso 1 1 calc R . .
H33G H 0.0310 0.5290 0.8310 0.149 Uiso 1 1 calc R . .
C333 C 0.1439(7) 0.4921(5) 0.8353(5) 0.147(4) Uani 1 1 d DU . .
H33H H 0.2000 0.4874 0.7992 0.177 Uiso 1 1 calc R . .
H33I H 0.1443 0.5320 0.8668 0.177 Uiso 1 1 calc R . .
C334 C 0.1220(10) 0.4205(7) 0.8787(8) 0.237(8) Uani 1 1 d DU . .
H33A H 0.1613 0.4100 0.9006 0.355 Uiso 1 1 calc R . .
H33B H 0.1231 0.3800 0.8481 0.355 Uiso 1 1 calc R . .
H33C H 0.0673 0.4246 0.9159 0.355 Uiso 1 1 calc R . .
C341 C -0.0087(4) 0.6316(3) 0.7389(4) 0.0846(17) Uani 1 1 d U . .
H34D H -0.0317 0.6494 0.7041 0.101 Uiso 1 1 calc R . .
H34E H -0.0370 0.5849 0.7619 0.101 Uiso 1 1 calc R . .
C342 C -0.0277(5) 0.6894(5) 0.7955(5) 0.122(3) Uani 1 1 d U . .
H34F H -0.0030 0.7377 0.7734 0.146 Uiso 1 1 calc R . .
H34G H -0.0050 0.6731 0.8309 0.146 Uiso 1 1 calc R . .
C343 C -0.1219(6) 0.6976(7) 0.8322(7) 0.175(5) Uani 1 1 d DU . .
H34H H -0.1432 0.7174 0.7969 0.210 Uiso 1 1 calc R . .
H34I H -0.1462 0.6479 0.8495 0.210 Uiso 1 1 calc R . .
C344 C -0.1478(9) 0.7483(10) 0.8934(8) 0.301(11) Uani 1 1 d DU . .
H34A H -0.2074 0.7502 0.9157 0.301 Uiso 1 1 calc R . .
H34B H -0.1267 0.7984 0.8762 0.301 Uiso 1 1 calc R . .
H34C H -0.1263 0.7294 0.9283 0.301 Uiso 1 1 calc R . .
C411 C -0.0574(4) 0.8763(3) 0.1753(3) 0.0756(15) Uani 1 1 d U . .
H41D H -0.0841 0.9215 0.2001 0.091 Uiso 1 1 calc R . .
H41E H -0.0818 0.8661 0.1408 0.091 Uiso 1 1 calc R . .
C412 C -0.0763(4) 0.8106(4) 0.2300(4) 0.0885(18) Uani 1 1 d U . .
H41F H -0.0468 0.7660 0.2061 0.106 Uiso 1 1 calc R . .
H41G H -0.0559 0.8222 0.2668 0.106 Uiso 1 1 calc R . .
C413 C -0.1665(5) 0.7932(5) 0.2654(5) 0.123(3) Uani 1 1 d U . .
H41H H -0.1873 0.7842 0.2282 0.148 Uiso 1 1 calc R . .
H41I H -0.1955 0.8372 0.2911 0.148 Uiso 1 1 calc R . .
C414 C -0.1867(6) 0.7255(5) 0.3177(5) 0.145(3) Uani 1 1 d U . .
H41A H -0.2458 0.7182 0.3391 0.217 Uiso 1 1 calc R . .
H41B H -0.1668 0.7338 0.3550 0.217 Uiso 1 1 calc R . .
H41C H -0.1604 0.6811 0.2925 0.217 Uiso 1 1 calc R . .
C421 C 0.0739(4) 0.9137(3) 0.1853(3) 0.0776(16) Uani 1 1 d U . .
H42D H 0.0674 0.8714 0.2199 0.093 Uiso 1 1 calc R . .
H42E H 0.1330 0.9210 0.1580 0.093 Uiso 1 1 calc R . .
C422 C 0.0387(5) 0.9838(4) 0.2263(4) 0.098(2) Uani 1 1 d U . .
H42F H -0.0157 0.9723 0.2634 0.118 Uiso 1 1 calc R . .
H42G H 0.0316 1.0228 0.1934 0.118 Uiso 1 1 calc R . .
C423 C 0.0932(6) 1.0143(5) 0.2615(5) 0.131(3) Uani 1 1 d U . .
H42H H 0.1488 1.0222 0.2249 0.157 Uiso 1 1 calc R . .
H42I H 0.0969 0.9768 0.2971 0.157 Uiso 1 1 calc R . .
C424 C 0.0610(8) 1.0882(5) 0.2982(6) 0.176(5) Uani 1 1 d U . .
H42A H 0.0977 1.1050 0.3196 0.264 Uiso 1 1 calc R . .
H42B H 0.0065 1.0804 0.3351 0.264 Uiso 1 1 calc R . .
H42C H 0.0584 1.1259 0.2630 0.264 Uiso 1 1 calc R . .
C431 C 0.0425(4) 0.9582(3) 0.0785(3) 0.0754(15) Uani 1 1 d U . .
H43D H 0.0289 0.9393 0.0400 0.090 Uiso 1 1 calc R . .
H43E H 0.0016 0.9967 0.1021 0.090 Uiso 1 1 calc R . .
C432 C 0.1266(4) 0.9952(3) 0.0452(4) 0.0858(17) Uani 1 1 d U . .
H43F H 0.1675 0.9579 0.0188 0.103 Uiso 1 1 calc R . .
H43G H 0.1419 1.0125 0.0834 0.103 Uiso 1 1 calc R . .
C433 C 0.1286(5) 1.0618(4) -0.0057(4) 0.096(2) Uani 1 1 d U . .
H43H H 0.1254 1.0430 -0.0491 0.115 Uiso 1 1 calc R . .
H43I H 0.0803 1.0936 0.0173 0.115 Uiso 1 1 calc R . .
C434 C 0.2043(6) 1.1081(4) -0.0262(4) 0.123(3) Uani 1 1 d U . .
H43A H 0.2024 1.1496 -0.0583 0.185 Uiso 1 1 calc R . .
H43B H 0.2524 1.0773 -0.0501 0.185 Uiso 1 1 calc R . .
H43C H 0.2074 1.1276 0.0165 0.185 Uiso 1 1 calc R . .
C441 C 0.0805(4) 0.8232(3) 0.0938(3) 0.0697(14) Uani 1 1 d U . .
H44D H 0.1362 0.8385 0.0616 0.084 Uiso 1 1 calc R . .
H44E H 0.0859 0.7862 0.1292 0.084 Uiso 1 1 calc R . .
C442 C 0.0401(4) 0.7847(3) 0.0500(3) 0.0753(15) Uani 1 1 d U . .
H44F H 0.0353 0.8206 0.0136 0.090 Uiso 1 1 calc R . .
H44G H -0.0153 0.7683 0.0816 0.090 Uiso 1 1 calc R . .
C443 C 0.0914(4) 0.7168(3) 0.0135(3) 0.0828(17) Uani 1 1 d U . .
H44H H 0.1478 0.7330 -0.0156 0.099 Uiso 1 1 calc R . .
H44I H 0.0935 0.6799 0.0502 0.099 Uiso 1 1 calc R . .
C444 C 0.0554(6) 0.6799(4) -0.0343(4) 0.114(3) Uani 1 1 d U . .
H44A H 0.0893 0.6373 -0.0566 0.171 Uiso 1 1 calc R . .
H44B H 0.0541 0.7161 -0.0711 0.171 Uiso 1 1 calc R . .
H44C H 0.0000 0.6630 -0.0055 0.171 Uiso 1 1 calc R . .
C511 C 0.4111(8) 0.9100(7) 0.3819(9) 0.1015(10) Uani 0.50 1 d PDU C 2
H51A H 0.3961 0.9308 0.4292 0.122 Uiso 0.50 1 calc PR C 2
H51B H 0.4511 0.9447 0.3475 0.122 Uiso 0.50 1 calc PR C 2
C512 C 0.3377(9) 0.9147(8) 0.3658(9) 0.1015(10) Uani 0.50 1 d PD C 2
H51C H 0.3536 0.9056 0.3149 0.122 Uiso 0.50 1 calc PR C 2
H51D H 0.3003 0.8742 0.3933 0.122 Uiso 0.50 1 calc PR C 2
C513 C 0.2933(9) 0.9849(8) 0.3810(9) 0.1015(10) Uani 0.50 1 d PD C 2
H51E H 0.3348 1.0247 0.3662 0.122 Uiso 0.50 1 calc PR C 2
H51F H 0.2656 0.9860 0.4332 0.122 Uiso 0.50 1 calc PR C 2
C514 C 0.2300(9) 1.0085(8) 0.3510(8) 0.1015(10) Uani 0.50 1 d PD C 2
H51G H 0.2127 1.0597 0.3634 0.152 Uiso 0.50 1 calc PR C 2
H51H H 0.1829 0.9754 0.3711 0.152 Uiso 0.50 1 calc PR C 2
H51I H 0.2539 1.0054 0.2993 0.152 Uiso 0.50 1 calc PR C 2
C521 C 0.4752(10) 0.7983(8) 0.3093(6) 0.1015(10) Uani 0.50 1 d PD C 2
H52A H 0.5070 0.7523 0.3083 0.122 Uiso 0.50 1 calc PR C 2
H52B H 0.4217 0.7826 0.3108 0.122 Uiso 0.50 1 calc PR C 2
C522 C 0.5165(10) 0.8384(8) 0.2405(6) 0.1015(10) Uani 0.50 1 d PD C 2
H52C H 0.4745 0.8675 0.2300 0.122 Uiso 0.50 1 calc PR C 2
H52D H 0.5538 0.8748 0.2468 0.122 Uiso 0.50 1 calc PR C 2
C523 C 0.5638(9) 0.7974(9) 0.1770(7) 0.1015(10) Uani 0.50 1 d PD C 2
H52E H 0.5748 0.7471 0.1931 0.122 Uiso 0.50 1 calc PR C 2
H52F H 0.6170 0.8225 0.1532 0.122 Uiso 0.50 1 calc PR C 2
C524 C 0.5294(9) 0.7882(8) 0.1229(7) 0.1015(10) Uani 0.50 1 d PD C 2
H52G H 0.5667 0.7583 0.0849 0.152 Uiso 0.50 1 calc PR C 2
H52H H 0.5220 0.8372 0.1031 0.152 Uiso 0.50 1 calc PR C 2
H52I H 0.4766 0.7631 0.1448 0.152 Uiso 0.50 1 calc PR C 2
C531 C 0.4041(9) 0.7835(7) 0.4413(7) 0.1015(10) Uani 0.50 1 d PD C 2
H53A H 0.3745 0.8144 0.4823 0.122 Uiso 0.50 1 calc PR C 2
H53B H 0.3629 0.7641 0.4253 0.122 Uiso 0.50 1 calc PR C 2
C532 C 0.4380(10) 0.7198(8) 0.4675(9) 0.1015(10) Uani 0.50 1 d PD C 2
H53C H 0.4761 0.7390 0.4870 0.122 Uiso 0.50 1 calc PR C 2
H53D H 0.4706 0.6903 0.4263 0.122 Uiso 0.50 1 calc PR C 2
C533 C 0.3802(10) 0.6678(9) 0.5227(10) 0.1015(10) Uani 0.50 1 d PD C 2
H53E H 0.3512 0.6947 0.5667 0.122 Uiso 0.50 1 calc PR C 2
H53F H 0.3393 0.6500 0.5057 0.122 Uiso 0.50 1 calc PR C 2
C534 C 0.4251(9) 0.6030(7) 0.5383(8) 0.1015(10) Uani 0.50 1 d PD C 2
H53G H 0.4072 0.5949 0.5898 0.152 Uiso 0.50 1 calc PR C 2
H53H H 0.4836 0.6131 0.5174 0.152 Uiso 0.50 1 calc PR C 2
H53I H 0.4138 0.5585 0.5180 0.152 Uiso 0.50 1 calc PR C 2
C541 C 0.5349(9) 0.8586(9) 0.3876(7) 0.099(3) Uani 0.50 1 d PD C 2
H54A H 0.5741 0.8181 0.3663 0.119 Uiso 0.50 1 calc PR C 2
H54B H 0.5530 0.9016 0.3532 0.119 Uiso 0.50 1 calc PR C 2
C542 C 0.5530(11) 0.8790(11) 0.4444(8) 0.099(3) Uani 0.50 1 d PD C 2
H54C H 0.5580 0.8289 0.4644 0.119 Uiso 0.50 1 calc PR C 2
H54D H 0.4983 0.8962 0.4761 0.119 Uiso 0.50 1 calc PR C 2
C543 C 0.6007(13) 0.9193(10) 0.4719(13) 0.099(3) Uani 0.50 1 d PD C 2
H54E H 0.5632 0.9314 0.5204 0.119 Uiso 0.50 1 calc PR C 2
H54F H 0.6129 0.9671 0.4439 0.119 Uiso 0.50 1 calc PR C 2
C544 C 0.6799(8) 0.8962(8) 0.4786(7) 0.099(3) Uani 0.50 1 d PD C 2
H54G H 0.6933 0.9318 0.5070 0.148 Uiso 0.50 1 calc PR C 2
H54H H 0.7237 0.8953 0.4313 0.148 Uiso 0.50 1 calc PR C 2
H54I H 0.6737 0.8465 0.5018 0.148 Uiso 0.50 1 calc PR C 2

loop_
_atom_site_aniso_label
_atom_site_aniso_U_11
_atom_site_aniso_U_22
_atom_site_aniso_U_33
_atom_site_aniso_U_23
_atom_site_aniso_U_13
_atom_site_aniso_U_12
Mo1A 0.0741(3) 0.0567(3) 0.0532(3) 0.00515(19) -0.0319(2) 0.0028(2)
Mo1 0.0564(3) 0.0630(3) 0.0445(2) -0.00281(18) -0.0119(2) 0.00684(19)
Mo2A 0.0424(2) 0.0516(2) 0.0550(3) 0.00036(18) -0.0101(2) 0.00572(17)
Mo2 0.0604(3) 0.0615(3) 0.0792(3) -0.0031(2) -0.0432(3) 0.0007(2)
Mo3A 0.0647(3) 0.0393(2) 0.0561(3) -0.00381(17) -0.0230(2) 0.00307(17)
Mo3 0.0529(2) 0.0397(2) 0.0607(3) 0.00092(17) -0.0227(2) 0.00112(16)
Mo4A 0.0525(2) 0.0383(2) 0.0701(3) -0.00550(18) -0.0231(2) 0.00477(16)
Mo4 0.0670(3) 0.0402(2) 0.0732(3) -0.00144(19) -0.0321(3) -0.00210(18)
Mo5 0.0557(2) 0.0508(2) 0.0544(2) 0.00415(17) -0.0295(2) -0.00106(17)
Mo5A 0.0425(2) 0.0566(3) 0.0715(3) -0.0033(2) -0.0159(2) -0.00074(18)
Mo6A 0.0624(3) 0.0559(2) 0.0440(2) -0.00036(17) -0.0204(2) 0.00022(19)
Mo6 0.0507(2) 0.0637(3) 0.0550(3) 0.0010(2) -0.0043(2) -0.00187(19)
O1 0.0422(16) 0.0425(16) 0.0453(17) 0.0010(12) -0.0151(15) -0.0001(12)
O1A 0.0438(16) 0.0400(15) 0.0419(16) -0.0026(12) -0.0145(14) 0.0040(12)
O2A 0.0449(19) 0.078(2) 0.081(3) -0.001(2) -0.008(2) 0.0096(16)
O2 0.095(3) 0.099(3) 0.137(4) -0.001(3) -0.089(3) -0.002(2)
O3 0.086(3) 0.0423(18) 0.093(3) -0.0015(17) -0.039(2) 0.0029(17)
O3A 0.099(3) 0.0428(18) 0.082(3) -0.0075(17) -0.035(2) 0.0055(18)
O4A 0.073(2) 0.0413(18) 0.111(3) -0.0116(19) -0.034(2) 0.0058(16)
O4 0.108(3) 0.044(2) 0.118(3) 0.000(2) -0.057(3) -0.0079(19)
O5 0.084(3) 0.076(2) 0.086(3) 0.0085(19) -0.058(2) -0.0072(19)
O5A 0.047(2) 0.089(3) 0.109(3) -0.004(2) -0.021(2) -0.0055(18)
O6A 0.098(3) 0.087(3) 0.052(2) 0.0018(18) -0.035(2) -0.002(2)
O6 0.073(3) 0.112(4) 0.073(3) -0.003(2) 0.013(2) -0.004(2)
O7 0.082(3) 0.077(2) 0.052(2) -0.0036(17) -0.037(2) 0.0065(19)
O7A 0.066(2) 0.062(2) 0.0463(19) 0.0068(15) -0.0147(18) 0.0022(16)
O8A 0.081(2) 0.0543(19) 0.062(2) -0.0064(16) -0.034(2) 0.0012(17)
O8 0.063(2) 0.0500(18) 0.057(2) 0.0098(15) -0.0176(18) -0.0033(15)
O9 0.066(2) 0.0547(19) 0.059(2) -0.0126(15) -0.0206(19) 0.0103(16)
O9A 0.071(2) 0.0439(17) 0.071(2) 0.0076(15) -0.033(2) 0.0054(15)
O10 0.0454(17) 0.065(2) 0.058(2) 0.0019(15) -0.0166(17) 0.0020(14)
O10A 0.058(2) 0.068(2) 0.084(3) 0.0006(18) -0.038(2) 0.0023(16)
O11A 0.059(2) 0.0490(18) 0.055(2) -0.0053(14) -0.0151(17) 0.0144(14)
O11 0.064(2) 0.0553(19) 0.085(3) 0.0009(17) -0.040(2) 0.0095(16)
O12A 0.0506(18) 0.0469(17) 0.068(2) -0.0013(15) -0.0203(18) -0.0020(14)
O12 0.072(2) 0.056(2) 0.089(3) -0.0086(18) -0.048(2) -0.0054(16)
O13 0.060(2) 0.0490(18) 0.061(2) -0.0026(15) -0.0266(18) -0.0070(14)
O13A 0.062(2) 0.0493(18) 0.072(2) 0.0047(16) -0.0256(19) -0.0113(15)
O14 0.066(2) 0.0486(18) 0.065(2) 0.0074(15) -0.0330(19) 0.0012(15)
O14A 0.0492(19) 0.0543(19) 0.079(2) -0.0148(17) -0.0178(19) 0.0108(15)
O15A 0.0535(19) 0.064(2) 0.063(2) -0.0005(16) -0.0276(18) 0.0080(15)
O15 0.0427(18) 0.074(2) 0.090(3) -0.002(2) -0.021(2) 0.0029(16)
O16A 0.078(2) 0.0478(18) 0.0503(19) 0.0058(14) -0.0230(19) 0.0014(16)
O16 0.058(2) 0.0534(19) 0.064(2) -0.0099(16) -0.0049(18) 0.0082(15)
O17A 0.064(2) 0.0568(19) 0.056(2) -0.0116(15) -0.0223(18) 0.0041(15)
O17 0.065(2) 0.055(2) 0.067(2) 0.0114(16) -0.0176(19) -0.0148(16)
O18 0.073(2) 0.069(2) 0.0432(19) -0.0018(15) -0.0171(18) -0.0066(17)
O18A 0.057(2) 0.069(2) 0.054(2) -0.0038(16) -0.0073(18) -0.0022(16)
N1 0.070(3) 0.087(3) 0.047(2) -0.002(2) -0.009(2) 0.009(2)
N1A 0.103(4) 0.077(3) 0.069(3) 0.010(2) -0.049(3) -0.001(3)
N2 0.110(3) 0.095(2) 0.092(2) -0.0095(18) -0.030(2) -0.0154(18)
N3 0.090(3) 0.085(3) 0.098(4) 0.004(3) -0.030(3) 0.046(3)
N4 0.076(3) 0.064(3) 0.099(4) -0.011(2) -0.047(3) -0.016(2)
N5 0.078(3) 0.065(3) 0.061(3) -0.0047(19) -0.032(2) 0.028(2)
C1 0.076(11) 0.096(10) 0.058(11) 0.014(10) 0.006(8) 0.024(10)
C2 0.076(8) 0.091(8) 0.085(8) -0.012(6) -0.017(7) 0.002(6)
C3 0.124(13) 0.181(9) 0.153(13) 0.019(12) -0.052(11) 0.078(8)
C4 0.197(13) 0.190(9) 0.246(19) 0.061(13) -0.040(15) 0.078(9)
C5 0.197 0.190 0.246 0.061 -0.040 0.078
C6 0.197 0.190 0.246 0.061 -0.040 0.078
C1' 0.063(9) 0.094(9) 0.052(10) -0.016(9) -0.004(7) -0.018(8)
C2' 0.076(9) 0.142(10) 0.136(13) -0.014(10) -0.017(9) 0.017(7)
C3' 0.128(15) 0.136(10) 0.207(17) 0.024(13) -0.025(13) 0.026(9)
C4' 0.191(19) 0.166(13) 0.26(2) 0.032(15) -0.001(18) 0.064(13)
C5' 0.199(18) 0.173(15) 0.33(2) 0.071(15) 0.009(17) 0.088(14)
C6' 0.27(4) 0.40(4) 0.23(3) 0.12(3) -0.06(3) 0.06(3)
C1A 0.167(17) 0.145(12) 0.077(10) 0.016(9) -0.070(11) 0.014(13)
C2A 0.239(18) 0.203(14) 0.113(13) 0.002(10) -0.097(14) -0.048(14)
C3A 0.26(2) 0.229(15) 0.207(19) 0.014(12) -0.144(16) -0.093(15)
C4A 0.32(2) 0.266(17) 0.25(2) -0.045(16) -0.109(19) -0.104(18)
C5A 0.39(3) 0.265(19) 0.30(3) -0.07(2) -0.06(3) -0.09(2)
C6A 0.33(4) 0.28(3) 0.29(3) -0.07(2) -0.07(3) -0.13(3)
C1A' 0.099(10) 0.128(11) 0.084(10) 0.024(9) -0.071(9) -0.003(8)
C2A' 0.146(13) 0.189(12) 0.128(13) 0.047(10) -0.097(11) -0.065(10)
C3A' 0.267(19) 0.190(14) 0.186(19) -0.011(14) -0.065(15) -0.096(14)
C4A' 0.33(2) 0.279(19) 0.24(2) -0.052(18) -0.10(2) -0.101(19)
C5A' 0.36(2) 0.276(19) 0.23(2) -0.09(2) -0.06(2) -0.12(2)
C6A' 0.39(4) 0.37(3) 0.32(3) -0.19(3) -0.11(3) -0.11(3)
C111 0.047(5) 0.056(5) 0.028(5) -0.008(4) 0.011(4) -0.010(4)
C112 0.065(7) 0.084(8) 0.049(7) -0.010(6) 0.009(6) -0.006(5)
C113 0.113(11) 0.112(10) 0.102(11) 0.041(11) -0.048(10) -0.055(10)
C114 0.049 0.106 0.071 -0.025 -0.016 -0.015
C121 0.110(3) 0.095(2) 0.092(2) -0.0095(18) -0.030(2) -0.0154(18)
C122 0.067(7) 0.066(6) 0.057(6) -0.014(4) 0.003(5) -0.005(5)
C123 0.104(9) 0.067(6) 0.066(7) 0.003(5) -0.021(8) -0.018(7)
C124 0.122(12) 0.110(11) 0.122(13) -0.001(10) -0.053(11) 0.006(9)
C131 0.076(3) 0.080(4) 0.104(5) -0.001(3) -0.047(4) -0.024(3)
C132 0.076(3) 0.080(4) 0.104(5) -0.001(3) -0.047(4) -0.024(3)
C133 0.076(3) 0.080(4) 0.104(5) -0.001(3) -0.047(4) -0.024(3)
C134 0.076(3) 0.080(4) 0.104(5) -0.001(3) -0.047(4) -0.024(3)
C141 0.104(5) 0.123(6) 0.060(3) -0.009(3) -0.025(4) -0.046(4)
C142 0.104(5) 0.123(6) 0.060(3) -0.009(3) -0.025(4) -0.046(4)
C143 0.104(5) 0.123(6) 0.060(3) -0.009(3) -0.025(4) -0.046(4)
C144 0.104(5) 0.123(6) 0.060(3) -0.009(3) -0.025(4) -0.046(4)
C211 0.123(6) 0.103(5) 0.129(7) -0.027(4) -0.039(5) 0.068(4)
C212 0.166(9) 0.161(8) 0.151(8) -0.057(7) -0.076(7) 0.077(7)
C213 0.148(10) 0.213(11) 0.278(16) -0.142(11) -0.075(9) 0.068(9)
C214 0.217(16) 0.37(2) 0.34(2) -0.217(19) -0.132(15) 0.074(15)
C221 0.111(5) 0.104(5) 0.091(5) 0.009(4) -0.023(4) 0.057(4)
C222 0.120(6) 0.130(7) 0.134(8) 0.025(5) 0.004(5) 0.049(5)
C223 0.148(9) 0.130(8) 0.159(11) 0.020(6) 0.007(7) 0.044(6)
C224 0.221(15) 0.145(10) 0.234(16) 0.038(10) -0.059(12) 0.011(9)
C231 0.087(5) 0.116(6) 0.115(6) 0.024(4) -0.035(4) 0.037(4)
C232 0.090(5) 0.147(7) 0.097(6) 0.021(4) -0.025(4) 0.016(5)
C233 0.125(7) 0.220(12) 0.129(8) 0.012(7) -0.063(6) 0.018(7)
C234 0.159(10) 0.261(16) 0.192(13) -0.003(10) -0.086(10) -0.018(10)
C241 0.089(4) 0.095(4) 0.090(4) -0.005(3) -0.031(3) 0.048(3)
C242 0.103(5) 0.101(5) 0.106(5) -0.001(4) -0.035(4) 0.039(4)
C243 0.086(4) 0.126(6) 0.093(5) -0.031(4) -0.036(4) 0.021(4)
C244 0.102(5) 0.128(7) 0.117(6) -0.031(5) -0.032(5) -0.004(5)
C311 0.083(4) 0.074(4) 0.111(5) -0.004(3) -0.044(4) -0.025(3)
C312 0.117(6) 0.092(5) 0.126(6) 0.011(4) -0.063(5) -0.030(4)
C313 0.119(6) 0.126(7) 0.155(8) 0.039(5) -0.066(6) -0.048(5)
C314 0.202(11) 0.170(9) 0.120(8) 0.044(6) -0.074(8) -0.090(8)
C321 0.094(4) 0.072(4) 0.090(4) -0.009(3) -0.044(4) -0.021(3)
C322 0.102(5) 0.100(5) 0.115(6) -0.028(4) -0.041(5) -0.008(4)
C323 0.134(6) 0.096(5) 0.106(6) -0.017(4) -0.049(5) 0.000(4)
C324 0.152(8) 0.132(7) 0.110(7) -0.029(5) -0.024(6) 0.009(6)
C331 0.089(4) 0.084(4) 0.100(5) -0.011(3) -0.050(4) -0.016(3)
C332 0.149(7) 0.115(6) 0.133(7) 0.024(5) -0.083(6) -0.042(5)
C333 0.213(10) 0.135(7) 0.136(8) 0.020(5) -0.114(8) -0.044(7)
C334 0.337(19) 0.213(13) 0.244(15) 0.099(11) -0.210(15) -0.114(13)
C341 0.077(3) 0.076(4) 0.103(5) -0.009(3) -0.037(3) -0.019(3)
C342 0.108(5) 0.113(6) 0.145(7) -0.043(5) -0.047(5) 0.002(5)
C343 0.113(6) 0.182(10) 0.222(12) -0.109(9) -0.046(7) 0.017(7)
C344 0.193(13) 0.33(2) 0.32(2) -0.203(17) -0.013(13) 0.019(13)
C411 0.072(3) 0.078(4) 0.072(4) -0.004(3) -0.025(3) 0.028(3)
C412 0.082(4) 0.098(5) 0.074(4) 0.009(3) -0.022(3) 0.031(3)
C413 0.090(5) 0.135(7) 0.119(7) 0.034(5) -0.018(5) 0.013(4)
C414 0.140(8) 0.131(7) 0.132(8) 0.030(6) -0.022(7) -0.021(6)
C421 0.092(4) 0.079(4) 0.068(4) -0.010(3) -0.039(3) 0.028(3)
C422 0.129(6) 0.095(5) 0.081(4) -0.027(3) -0.051(4) 0.047(4)
C423 0.163(8) 0.121(6) 0.138(7) -0.060(5) -0.086(7) 0.046(6)
C424 0.280(14) 0.109(7) 0.166(10) -0.057(6) -0.113(10) 0.044(8)
C431 0.097(4) 0.063(3) 0.073(4) 0.000(2) -0.041(3) 0.025(3)
C432 0.105(5) 0.077(4) 0.078(4) -0.002(3) -0.041(4) 0.017(3)
C433 0.134(6) 0.074(4) 0.066(4) -0.003(3) -0.026(4) 0.023(4)
C434 0.171(8) 0.099(6) 0.093(6) -0.003(4) -0.043(6) -0.023(5)
C441 0.079(4) 0.061(3) 0.068(3) -0.006(2) -0.028(3) 0.028(3)
C442 0.082(4) 0.077(4) 0.063(4) -0.004(3) -0.025(3) 0.011(3)
C443 0.115(5) 0.062(3) 0.056(3) 0.004(2) -0.018(3) 0.004(3)
C444 0.158(8) 0.094(5) 0.080(5) -0.008(4) -0.034(5) -0.020(5)
C511 0.110(3) 0.095(2) 0.092(2) -0.0095(18) -0.030(2) -0.0154(18)
C512 0.110(3) 0.095(2) 0.092(2) -0.0095(18) -0.030(2) -0.0154(18)
C513 0.110(3) 0.095(2) 0.092(2) -0.0095(18) -0.030(2) -0.0154(18)
C514 0.110(3) 0.095(2) 0.092(2) -0.0095(18) -0.030(2) -0.0154(18)
C521 0.110(3) 0.095(2) 0.092(2) -0.0095(18) -0.030(2) -0.0154(18)
C522 0.110(3) 0.095(2) 0.092(2) -0.0095(18) -0.030(2) -0.0154(18)
C523 0.110(3) 0.095(2) 0.092(2) -0.0095(18) -0.030(2) -0.0154(18)
C524 0.110(3) 0.095(2) 0.092(2) -0.0095(18) -0.030(2) -0.0154(18)
C531 0.110(3) 0.095(2) 0.092(2) -0.0095(18) -0.030(2) -0.0154(18)
C532 0.110(3) 0.095(2) 0.092(2) -0.0095(18) -0.030(2) -0.0154(18)
C533 0.110(3) 0.095(2) 0.092(2) -0.0095(18) -0.030(2) -0.0154(18)
C534 0.110(3) 0.095(2) 0.092(2) -0.0095(18) -0.030(2) -0.0154(18)
C541 0.110(6) 0.117(6) 0.079(5) 0.020(4) -0.048(5) -0.052(5)
C542 0.110(6) 0.117(6) 0.079(5) 0.020(4) -0.048(5) -0.052(5)
C543 0.110(6) 0.117(6) 0.079(5) 0.020(4) -0.048(5) -0.052(5)
C544 0.110(6) 0.117(6) 0.079(5) 0.020(4) -0.048(5) -0.052(5)

loop_
_atom_type_symbol
_atom_type_description
_atom_type_scat_dispersion_real
_atom_type_scat_dispersion_imag
_atom_type_scat_source
C C 0.0033 0.0016 'International Tables Vol C Tables 4.2.6.8 and 6.1.1.4'
H H 0.0000 0.0000 'International Tables Vol C Tables 4.2.6.8 and 6.1.1.4'
N N 0.0061 0.0033 'International Tables Vol C Tables 4.2.6.8 and 6.1.1.4'
O O 0.0106 0.0060 'International Tables Vol C Tables 4.2.6.8 and 6.1.1.4'
Mo Mo -1.6832 0.6857 'International Tables Vol C Tables 4.2.6.8 and 6.1.1.4'

loop_
_geom_angle_atom_site_label_1
_geom_angle_atom_site_label_2
_geom_angle_atom_site_label_3
_geom_angle
_geom_angle_site_symmetry_1
_geom_angle_site_symmetry_3
_geom_angle_publ_flag
N1A Mo1A O9A 100.65(19) . . ?
N1A Mo1A O7A 103.0(2) . . ?
O9A Mo1A O7A 88.65(15) . . ?
N1A Mo1A O8A 103.63(19) . . ?
O9A Mo1A O8A 155.71(13) . . ?
O7A Mo1A O8A 86.62(15) . . ?
N1A Mo1A O10A 101.4(2) . . ?
O9A Mo1A O10A 87.79(15) . . ?
O7A Mo1A O10A 155.51(14) . . ?
O8A Mo1A O10A 86.74(15) . . ?
N1A Mo1A O1A 178.37(19) . . ?
O9A Mo1A O1A 77.97(12) . . ?
O7A Mo1A O1A 77.87(12) . . ?
O8A Mo1A O1A 77.74(12) . . ?
O10A Mo1A O1A 77.69(12) . . ?
N1 Mo1 O7 103.38(19) . . ?
N1 Mo1 O8 103.5(2) . . ?
O7 Mo1 O8 88.91(15) . . ?
N1 Mo1 O9 100.92(19) . . ?
O7 Mo1 O9 88.01(15) . . ?
O8 Mo1 O9 155.41(14) . . ?
N1 Mo1 O10 100.46(18) . . ?
O7 Mo1 O10 156.12(15) . . ?
O8 Mo1 O10 86.75(14) . . ?
O9 Mo1 O10 86.26(14) . . ?
N1 Mo1 O1 177.67(17) . . ?
O7 Mo1 O1 78.35(13) . . ?
O8 Mo1 O1 77.99(13) . . ?
O9 Mo1 O1 77.50(13) . . ?
O10 Mo1 O1 77.77(12) . . ?
O2A Mo2A O12A 104.19(16) . . ?
O2A Mo2A O7A 103.83(18) . . ?
O12A Mo2A O7A 89.27(14) . . ?
O2A Mo2A O15A 102.94(17) . . ?
O12A Mo2A O15A 88.23(14) . . ?
O7A Mo2A O15A 152.91(14) . . ?
O2A Mo2A O11A 102.61(16) . . ?
O12A Mo2A O11A 153.18(13) . . ?
O7A Mo2A O11A 85.02(14) . . ?
O15A Mo2A O11A 85.14(14) . . ?
O2A Mo2A O1A 178.44(15) . . ?
O12A Mo2A O1A 77.36(12) . . ?
O7A Mo2A O1A 75.98(13) . . ?
O15A Mo2A O1A 77.15(12) . . ?
O11A Mo2A O1A 75.84(12) . . ?
O2 Mo2 O7 104.2(2) . . ?
O2 Mo2 O12 103.47(18) . . ?
O7 Mo2 O12 87.78(16) . . ?
O2 Mo2 O15 102.3(2) . . ?
O7 Mo2 O15 153.42(14) . . ?
O12 Mo2 O15 88.08(17) . . ?
O2 Mo2 O11 103.10(17) . . ?
O7 Mo2 O11 86.17(16) . . ?
O12 Mo2 O11 153.43(13) . . ?
O15 Mo2 O11 85.90(16) . . ?
O2 Mo2 O1 178.95(18) . . ?
O7 Mo2 O1 76.32(12) . . ?
O12 Mo2 O1 77.45(12) . . ?
O15 Mo2 O1 77.15(12) . . ?
O11 Mo2 O1 75.99(11) . . ?
O3A Mo3A O8A 104.82(17) . . ?
O3A Mo3A O11A 104.35(17) . . ?
O8A Mo3A O11A 90.08(15) . . ?
O3A Mo3A O16A 101.66(16) . . ?
O8A Mo3A O16A 153.31(13) . . ?
O11A Mo3A O16A 86.63(15) . . ?
O3A Mo3A O13A 102.09(17) . . ?
O8A Mo3A O13A 87.09(15) . . ?
O11A Mo3A O13A 153.25(13) . . ?
O16A Mo3A O13A 84.10(15) . . ?
O3A Mo3A O1A 177.56(16) . . ?
O8A Mo3A O1A 76.95(12) . . ?
O11A Mo3A O1A 77.22(12) . . ?
O16A Mo3A O1A 76.49(11) . . ?
O13A Mo3A O1A 76.22(12) . . ?
O3 Mo3 O8 103.25(17) . . ?
O3 Mo3 O11 103.77(16) . . ?
O8 Mo3 O11 88.58(15) . . ?
O3 Mo3 O16 103.58(18) . . ?
O8 Mo3 O16 153.06(13) . . ?
O11 Mo3 O16 87.30(16) . . ?
O3 Mo3 O13 102.94(15) . . ?
O8 Mo3 O13 86.23(14) . . ?
O11 Mo3 O13 153.28(13) . . ?
O16 Mo3 O13 85.59(15) . . ?
O3 Mo3 O1 179.13(14) . . ?
O8 Mo3 O1 76.43(12) . . ?
O11 Mo3 O1 77.06(12) . . ?
O16 Mo3 O1 76.70(12) . . ?
O13 Mo3 O1 76.24(11) . . ?
O4A Mo4A O14A 103.83(16) . . ?
O4A Mo4A O17A 104.08(17) . . ?
O14A Mo4A O17A 88.89(16) . . ?
O4A Mo4A O9A 102.67(17) . . ?
O14A Mo4A O9A 88.71(16) . . ?
O17A Mo4A O9A 152.93(13) . . ?
O4A Mo4A O12A 102.46(16) . . ?
O14A Mo4A O12A 153.71(13) . . ?
O17A Mo4A O12A 85.01(14) . . ?
O9A Mo4A O12A 85.30(15) . . ?
O4A Mo4A O1A 178.12(17) . . ?
O14A Mo4A O1A 77.63(12) . . ?
O17A Mo4A O1A 77.04(12) . . ?
O9A Mo4A O1A 76.11(11) . . ?
O12A Mo4A O1A 76.07(11) . . ?
O4 Mo4 O9 105.3(2) . . ?
O4 Mo4 O14 103.22(17) . . ?
O9 Mo4 O14 88.21(15) . . ?
O4 Mo4 O17 102.4(2) . . ?
O9 Mo4 O17 152.31(14) . . ?
O14 Mo4 O17 86.86(15) . . ?
O4 Mo4 O12 103.63(17) . . ?
O9 Mo4 O12 87.05(16) . . ?
O14 Mo4 O12 153.03(13) . . ?
O17 Mo4 O12 85.13(16) . . ?
O4 Mo4 O1 178.72(19) . . ?
O9 Mo4 O1 75.98(12) . . ?
O14 Mo4 O1 76.79(11) . . ?
O17 Mo4 O1 76.37(12) . . ?
O12 Mo4 O1 76.31(12) . . ?
O5 Mo5 O10 103.44(18) . . ?
O5 Mo5 O13 103.82(16) . . ?
O10 Mo5 O13 89.10(15) . . ?
O5 Mo5 O18 103.21(18) . . ?
O10 Mo5 O18 153.28(13) . . ?
O13 Mo5 O18 86.38(15) . . ?
O5 Mo5 O14 102.98(15) . . ?
O10 Mo5 O14 87.90(15) . . ?
O13 Mo5 O14 153.00(12) . . ?
O18 Mo5 O14 84.35(15) . . ?
O5 Mo5 O1 179.16(15) . . ?
O10 Mo5 O1 77.02(12) . . ?
O13 Mo5 O1 76.86(11) . . ?
O18 Mo5 O1 76.31(12) . . ?
O14 Mo5 O1 76.32(11) . . ?
O5A Mo5A O10A 104.12(19) . . ?
O5A Mo5A O13A 103.66(18) . . ?
O10A Mo5A O13A 89.63(15) . . ?
O5A Mo5A O18A 102.95(19) . . ?
O10A Mo5A O18A 152.68(14) . . ?
O13A Mo5A O18A 87.56(15) . . ?
O5A Mo5A O14A 103.35(17) . . ?
O10A Mo5A O14A 86.12(16) . . ?
O13A Mo5A O14A 152.88(13) . . ?
O18A Mo5A O14A 84.13(15) . . ?
O5A Mo5A O1A 178.84(17) . . ?
O10A Mo5A O1A 76.64(12) . . ?
O13A Mo5A O1A 77.18(12) . . ?
O18A Mo5A O1A 76.24(12) . . ?
O14A Mo5A O1A 75.77(12) . . ?
O6A Mo6A O16A 104.70(17) . . ?
O6A Mo6A O18A 102.50(18) . . ?
O16A Mo6A O18A 88.45(15) . . ?
O6A Mo6A O15A 104.64(17) . . ?
O16A Mo6A O15A 87.67(15) . . ?
O18A Mo6A O15A 152.68(14) . . ?
O6A Mo6A O17A 102.71(17) . . ?
O16A Mo6A O17A 152.59(13) . . ?
O18A Mo6A O17A 86.03(15) . . ?
O15A Mo6A O17A 85.08(15) . . ?
O6A Mo6A O1A 178.00(16) . . ?
O16A Mo6A O1A 77.05(11) . . ?
O18A Mo6A O1A 76.48(13) . . ?
O15A Mo6A O1A 76.30(12) . . ?
O17A Mo6A O1A 75.55(12) . . ?
O6 Mo6 O18 103.9(2) . . ?
O6 Mo6 O17 104.7(2) . . ?
O18 Mo6 O17 87.82(15) . . ?
O6 Mo6 O16 103.2(2) . . ?
O18 Mo6 O16 87.32(15) . . ?
O17 Mo6 O16 152.05(15) . . ?
O6 Mo6 O15 103.4(2) . . ?
O18 Mo6 O15 152.69(15) . . ?
O17 Mo6 O15 86.35(15) . . ?
O16 Mo6 O15 85.46(16) . . ?
O6 Mo6 O1 178.87(18) . . ?
O18 Mo6 O1 76.60(12) . . ?
O17 Mo6 O1 76.37(13) . . ?
O16 Mo6 O1 75.73(12) . . ?
O15 Mo6 O1 76.09(13) . . ?
Mo1 O1 Mo3 90.71(10) . . ?
Mo1 O1 Mo2 90.69(10) . . ?
Mo3 O1 Mo2 90.12(9) . . ?
Mo1 O1 Mo5 90.60(10) . . ?
Mo3 O1 Mo5 90.19(9) . . ?
Mo2 O1 Mo5 178.67(14) . . ?
Mo1 O1 Mo4 90.80(11) . . ?
Mo3 O1 Mo4 178.50(15) . . ?
Mo2 O1 Mo4 89.86(9) . . ?
Mo5 O1 Mo4 89.79(9) . . ?
Mo1 O1 Mo6 179.73(15) . . ?
Mo3 O1 Mo6 89.55(10) . . ?
Mo2 O1 Mo6 89.39(9) . . ?
Mo5 O1 Mo6 89.31(10) . . ?
Mo4 O1 Mo6 88.95(10) . . ?
Mo1A O1A Mo4A 90.85(10) . . ?
Mo1A O1A Mo3A 90.56(10) . . ?
Mo4A O1A Mo3A 178.58(13) . . ?
Mo1A O1A Mo2A 91.03(10) . . ?
Mo4A O1A Mo2A 90.00(10) . . ?
Mo3A O1A Mo2A 90.19(10) . . ?
Mo1A O1A Mo5A 90.76(10) . . ?
Mo4A O1A Mo5A 89.93(10) . . ?
Mo3A O1A Mo5A 89.82(10) . . ?
Mo2A O1A Mo5A 178.22(13) . . ?
Mo1A O1A Mo6A 179.61(14) . . ?
Mo4A O1A Mo6A 89.54(9) . . ?
Mo3A O1A Mo6A 89.06(9) . . ?
Mo2A O1A Mo6A 89.06(9) . . ?
Mo5A O1A Mo6A 89.16(10) . . ?
Mo2 O7 Mo1 114.63(16) . . ?
Mo2A O7A Mo1A 114.97(17) . . ?
Mo3A O8A Mo1A 114.69(16) . . ?
Mo3 O8 Mo1 114.81(16) . . ?
Mo4 O9 Mo1 115.72(16) . . ?
Mo4A O9A Mo1A 115.04(15) . . ?
Mo5 O10 Mo1 114.58(15) . . ?
Mo5A O10A Mo1A 114.89(15) . . ?
Mo3A O11A Mo2A 116.74(15) . . ?
Mo3 O11 Mo2 116.82(15) . . ?
Mo2A O12A Mo4A 116.54(15) . . ?
Mo2 O12 Mo4 116.37(15) . . ?
Mo5 O13 Mo3 116.70(15) . . ?
Mo5A O13A Mo3A 116.74(16) . . ?
Mo4 O14 Mo5 117.08(15) . . ?
Mo4A O14A Mo5A 116.65(16) . . ?
Mo2A O15A Mo6A 117.49(15) . . ?
Mo2 O15 Mo6 117.32(16) . . ?
Mo6A O16A Mo3A 117.38(15) . . ?
Mo3 O16 Mo6 118.02(17) . . ?
Mo4A O17A Mo6A 117.77(16) . . ?
Mo6 O17 Mo4 118.24(17) . . ?
Mo6 O18 Mo5 117.77(16) . . ?
Mo6A O18A Mo5A 117.96(18) . . ?
C1' N1 C1 2(2) . . ?
C1' N1 Mo1 174.1(8) . . ?
C1 N1 Mo1 174.6(7) . . ?
C1A N1A C1A' 9(2) . . ?
C1A N1A Mo1A 169.8(16) . . ?
C1A' N1A Mo1A 176.7(10) . . ?
C541 N2 C531 117.4(9) . . ?
C541 N2 C131 142.2(9) . . ?
C531 N2 C131 74.3(7) . . ?
C541 N2 C141 78.2(8) . . ?
C531 N2 C141 141.5(9) . . ?
C131 N2 C141 116.2(9) . . ?
C541 N2 C521 111.8(9) . . ?
C531 N2 C521 108.4(8) . . ?
C131 N2 C521 95.8(9) . . ?
C141 N2 C521 37.2(6) . . ?
C541 N2 C511 103.9(9) . . ?
C531 N2 C511 108.8(9) . . ?
C131 N2 C511 41.6(6) . . ?
C141 N2 C511 100.0(10) . . ?
C521 N2 C511 105.9(9) . . ?
C541 N2 C121 98.0(9) . . ?
C531 N2 C121 38.8(7) . . ?
C131 N2 C121 108.8(8) . . ?
C141 N2 C121 107.9(9) . . ?
C521 N2 C121 87.5(8) . . ?
C511 N2 C121 147.4(9) . . ?
C541 N2 C111 36.3(7) . . ?
C531 N2 C111 102.2(8) . . ?
C131 N2 C111 108.4(7) . . ?
C141 N2 C111 108.2(6) . . ?
C521 N2 C111 145.1(8) . . ?
C511 N2 C111 79.0(7) . . ?
C121 N2 C111 107.0(7) . . ?
C231 N3 C241 111.0(5) . . ?
C231 N3 C221 110.2(6) . . ?
C241 N3 C221 106.8(4) . . ?
C231 N3 C211 106.4(5) . . ?
C241 N3 C211 111.0(6) . . ?
C221 N3 C211 111.6(6) . . ?
C341 N4 C331 111.1(5) . . ?
C341 N4 C311 110.2(5) . . ?
C331 N4 C311 106.5(4) . . ?
C341 N4 C321 107.4(4) . . ?
C331 N4 C321 110.6(5) . . ?
C311 N4 C321 111.0(5) . . ?
C421 N5 C411 110.2(4) . . ?
C421 N5 C441 107.8(4) . . ?
C411 N5 C441 111.1(4) . . ?
C421 N5 C431 110.5(4) . . ?
C411 N5 C431 108.0(4) . . ?
C441 N5 C431 109.2(4) . . ?
N1 C1 C2 111.9(12) . . ?
N1 C1 H1A 109.2 . . ?
C2 C1 H1A 109.2 . . ?
N1 C1 H1B 109.2 . . ?
C2 C1 H1B 109.2 . . ?
H1A C1 H1B 107.9 . . ?
C1 C2 C3 110.4(14) . . ?
C1 C2 H2A 109.6 . . ?
C3 C2 H2A 109.6 . . ?
C1 C2 H2B 109.6 . . ?
C3 C2 H2B 109.6 . . ?
H2A C2 H2B 108.1 . . ?
C2 C3 C4 116.1(17) . . ?
C2 C3 H3A 108.3 . . ?
C4 C3 H3A 108.3 . . ?
C2 C3 H3B 108.3 . . ?
C4 C3 H3B 108.3 . . ?
H3A C3 H3B 107.4 . . ?
C5 C4 C3 126.5(19) . . ?
C5 C4 H4A 105.7 . . ?
C3 C4 H4A 105.7 . . ?
C5 C4 H4B 105.7 . . ?
C3 C4 H4B 105.7 . . ?
H4A C4 H4B 106.1 . . ?
C4 C5 C6 103.1(17) . . ?
C4 C5 H5A 111.1 . . ?
C6 C5 H5A 111.1 . . ?
C4 C5 H5B 111.1 . . ?
C6 C5 H5B 111.1 . . ?
H5A C5 H5B 109.1 . . ?
C5 C6 H6A 109.5 . . ?
C5 C6 H6B 109.5 . . ?
H6A C6 H6B 109.5 . . ?
C5 C6 H6C 109.5 . . ?
H6A C6 H6C 109.5 . . ?
H6B C6 H6C 109.5 . . ?
N1 C1' C2' 111.2(13) . . ?
N1 C1' H1'1 109.4 . . ?
C2' C1' H1'1 109.4 . . ?
N1 C1' H1'2 109.4 . . ?
C2' C1' H1'2 109.4 . . ?
H1'1 C1' H1'2 108.0 . . ?
C1' C2' C3' 112.3(15) . . ?
C1' C2' H2'1 109.1 . . ?
C3' C2' H2'1 109.1 . . ?
C1' C2' H2'2 109.1 . . ?
C3' C2' H2'2 109.1 . . ?
H2'1 C2' H2'2 107.9 . . ?
C4' C3' C2' 123.4(19) . . ?
C4' C3' H3'1 106.5 . . ?
C2' C3' H3'1 106.5 . . ?
C4' C3' H3'2 106.5 . . ?
C2' C3' H3'2 106.5 . . ?
H3'1 C3' H3'2 106.5 . . ?
C5' C4' C3' 117(2) . . ?
C5' C4' H4'1 108.1 . . ?
C3' C4' H4'1 108.1 . . ?
C5' C4' H4'2 108.1 . . ?
C3' C4' H4'2 108.1 . . ?
H4'1 C4' H4'2 107.3 . . ?
C4' C5' C6' 114(2) . . ?
C4' C5' H5'1 108.8 . . ?
C6' C5' H5'1 108.8 . . ?
C4' C5' H5'2 108.8 . . ?
C6' C5' H5'2 108.8 . . ?
H5'1 C5' H5'2 107.7 . . ?
C5' C6' H6'1 109.5 . . ?
C5' C6' H6'2 109.5 . . ?
H6'1 C6' H6'2 109.5 . . ?
C5' C6' H6'3 109.5 . . ?
H6'1 C6' H6'3 109.5 . . ?
H6'2 C6' H6'3 109.5 . . ?
C2A C1A N1A 115.0(19) . . ?
C2A C1A H1A1 108.5 . . ?
N1A C1A H1A1 108.5 . . ?
C2A C1A H1A2 108.5 . . ?
N1A C1A H1A2 108.5 . . ?
H1A1 C1A H1A2 107.5 . . ?
C1A C2A C3A 116(2) . . ?
C1A C2A H2A1 108.4 . . ?
C3A C2A H2A1 108.4 . . ?
C1A C2A H2A2 108.4 . . ?
C3A C2A H2A2 108.4 . . ?
H2A1 C2A H2A2 107.5 . . ?
C2A C3A C4A 113(2) . . ?
C2A C3A H3A1 108.9 . . ?
C4A C3A H3A1 108.9 . . ?
C2A C3A H3A2 108.9 . . ?
C4A C3A H3A2 108.9 . . ?
H3A1 C3A H3A2 107.7 . . ?
C5A C4A C3A 133(3) . . ?
C5A C4A H4A1 104.0 . . ?
C3A C4A H4A1 104.0 . . ?
C5A C4A H4A2 104.0 . . ?
C3A C4A H4A2 104.0 . . ?
H4A1 C4A H4A2 105.5 . . ?
C4A C5A C6A 111(2) . . ?
C4A C5A H5A1 109.4 . . ?
C6A C5A H5A1 109.4 . . ?
C4A C5A H5A2 109.4 . . ?
C6A C5A H5A2 109.4 . . ?
H5A1 C5A H5A2 108.0 . . ?
C5A C6A H6A1 109.5 . . ?
C5A C6A H6A2 109.5 . . ?
H6A1 C6A H6A2 109.5 . . ?
C5A C6A H6A3 109.5 . . ?
H6A1 C6A H6A3 109.5 . . ?
H6A2 C6A H6A3 109.5 . . ?
N1A C1A' C2A' 110.3(14) . . ?
N1A C1A' H1A3 109.6 . . ?
C2A' C1A' H1A3 109.6 . . ?
N1A C1A' H1A4 109.6 . . ?
C2A' C1A' H1A4 109.6 . . ?
H1A3 C1A' H1A4 108.1 . . ?
C1A' C2A' C3A' 106.6(17) . . ?
C1A' C2A' H2A3 110.4 . . ?
C3A' C2A' H2A3 110.4 . . ?
C1A' C2A' H2A4 110.4 . . ?
C3A' C2A' H2A4 110.4 . . ?
H2A3 C2A' H2A4 108.6 . . ?
C4A' C3A' C2A' 120(2) . . ?
C4A' C3A' H3A3 107.3 . . ?
C2A' C3A' H3A3 107.3 . . ?
C4A' C3A' H3A4 107.3 . . ?
C2A' C3A' H3A4 107.3 . . ?
H3A3 C3A' H3A4 106.9 . . ?
C5A' C4A' C3A' 124(3) . . ?
C5A' C4A' H4A3 106.4 . . ?
C3A' C4A' H4A3 106.4 . . ?
C5A' C4A' H4A4 106.4 . . ?
C3A' C4A' H4A4 106.4 . . ?
H4A3 C4A' H4A4 106.5 . . ?
C4A' C5A' C6A' 110(2) . . ?
C4A' C5A' H5A3 109.6 . . ?
C6A' C5A' H5A3 109.6 . . ?
C4A' C5A' H5A4 109.6 . . ?
C6A' C5A' H5A4 109.6 . . ?
H5A3 C5A' H5A4 108.2 . . ?
C5A' C6A' H6A4 109.5 . . ?
C5A' C6A' H6A5 109.5 . . ?
H6A4 C6A' H6A5 109.5 . . ?
C5A' C6A' H6A6 109.5 . . ?
H6A4 C6A' H6A6 109.5 . . ?
H6A5 C6A' H6A6 109.5 . . ?
C112 C111 N2 112.7(8) . . ?
C112 C111 H11D 109.1 . . ?
N2 C111 H11D 109.1 . . ?
C112 C111 H11E 109.1 . . ?
N2 C111 H11E 109.1 . . ?
H11D C111 H11E 107.8 . . ?
C113 C112 C111 115.7(11) . . ?
C113 C112 H11F 108.4 . . ?
C111 C112 H11F 108.4 . . ?
C113 C112 H11G 108.4 . . ?
C111 C112 H11G 108.4 . . ?
H11F C112 H11G 107.4 . . ?
C112 C113 C114 94.3(10) . . ?
C112 C113 H11H 112.9 . . ?
C114 C113 H11H 112.9 . . ?
C112 C113 H11I 112.9 . . ?
C114 C113 H11I 112.9 . . ?
H11H C113 H11I 110.3 . . ?
C113 C114 H11A 109.5 . . ?
C113 C114 H11B 109.5 . . ?
H11A C114 H11B 109.5 . . ?
C113 C114 H11C 109.5 . . ?
H11A C114 H11C 109.5 . . ?
H11B C114 H11C 109.5 . . ?
C122 C121 N2 114.5(9) . . ?
C122 C121 H12D 108.6 . . ?
N2 C121 H12D 108.6 . . ?
C122 C121 H12E 108.6 . . ?
N2 C121 H12E 108.6 . . ?
H12D C121 H12E 107.6 . . ?
C123 C122 C121 109.8(10) . . ?
C123 C122 H12F 109.7 . . ?
C121 C122 H12F 109.7 . . ?
C123 C122 H12G 109.7 . . ?
C121 C122 H12G 109.7 . . ?
H12F C122 H12G 108.2 . . ?
C122 C123 C124 114.9(10) . . ?
C122 C123 H12H 108.5 . . ?
C124 C123 H12H 108.5 . . ?
C122 C123 H12I 108.5 . . ?
C124 C123 H12I 108.5 . . ?
H12H C123 H12I 107.5 . . ?
C123 C124 H12A 109.5 . . ?
C123 C124 H12B 109.5 . . ?
H12A C124 H12B 109.5 . . ?
C123 C124 H12C 109.5 . . ?
H12A C124 H12C 109.5 . . ?
H12B C124 H12C 109.5 . . ?
N2 C131 C132 111.8(8) . . ?
N2 C131 H13D 109.2 . . ?
C132 C131 H13D 109.2 . . ?
N2 C131 H13E 109.2 . . ?
C132 C131 H13E 109.2 . . ?
H13D C131 H13E 107.9 . . ?
C133 C132 C131 108.1(9) . . ?
C133 C132 H13F 110.1 . . ?
C131 C132 H13F 110.1 . . ?
C133 C132 H13G 110.1 . . ?
C131 C132 H13G 110.1 . . ?
H13F C132 H13G 108.4 . . ?
C132 C133 C134 105.5(9) . . ?
C132 C133 H13H 110.6 . . ?
C134 C133 H13H 110.6 . . ?
C132 C133 H13I 110.6 . . ?
C134 C133 H13I 110.6 . . ?
H13H C133 H13I 108.8 . . ?
C133 C134 H13A 109.5 . . ?
C133 C134 H13B 109.5 . . ?
H13A C134 H13B 109.5 . . ?
C133 C134 H13C 109.5 . . ?
H13A C134 H13C 109.5 . . ?
H13B C134 H13C 109.5 . . ?
N2 C141 C142 110.8(9) . . ?
N2 C141 H14D 109.5 . . ?
C142 C141 H14D 109.5 . . ?
N2 C141 H14E 109.5 . . ?
C142 C141 H14E 109.5 . . ?
H14D C141 H14E 108.1 . . ?
C143 C142 C141 121.1(10) . . ?
C143 C142 H14F 107.1 . . ?
C141 C142 H14F 107.1 . . ?
C143 C142 H14G 107.1 . . ?
C141 C142 H14G 107.1 . . ?
H14F C142 H14G 106.8 . . ?
C142 C143 C144 124.9(12) . . ?
C142 C143 H14H 106.1 . . ?
C144 C143 H14H 106.1 . . ?
C142 C143 H14I 106.1 . . ?
C144 C143 H14I 106.1 . . ?
H14H C143 H14I 106.3 . . ?
C143 C144 H14A 109.5 . . ?
C143 C144 H14B 109.5 . . ?
H14A C144 H14B 109.5 . . ?
C143 C144 H14C 109.5 . . ?
H14A C144 H14C 109.5 . . ?
H14B C144 H14C 109.5 . . ?
N3 C211 C212 115.9(6) . . ?
N3 C211 H21D 108.3 . . ?
C212 C211 H21D 108.3 . . ?
N3 C211 H21E 108.3 . . ?
C212 C211 H21E 108.3 . . ?
H21D C211 H21E 107.4 . . ?
C213 C212 C211 110.8(9) . . ?
C213 C212 H21F 109.5 . . ?
C211 C212 H21F 109.5 . . ?
C213 C212 H21G 109.5 . . ?
C211 C212 H21G 109.5 . . ?
H21F C212 H21G 108.1 . . ?
C214 C213 C212 110.9(13) . . ?
C214 C213 H21H 109.5 . . ?
C212 C213 H21H 109.5 . . ?
C214 C213 H21I 109.5 . . ?
C212 C213 H21I 109.5 . . ?
H21H C213 H21I 108.0 . . ?
C213 C214 H21A 109.5 . . ?
C213 C214 H21B 109.5 . . ?
H21A C214 H21B 109.5 . . ?
C213 C214 H21C 109.5 . . ?
H21A C214 H21C 109.5 . . ?
H21B C214 H21C 109.5 . . ?
C222 C221 N3 114.5(5) . . ?
C222 C221 H22D 108.6 . . ?
N3 C221 H22D 108.6 . . ?
C222 C221 H22E 108.6 . . ?
N3 C221 H22E 108.6 . . ?
H22D C221 H22E 107.6 . . ?
C221 C222 C223 112.2(7) . . ?
C221 C222 H22F 109.2 . . ?
C223 C222 H22F 109.2 . . ?
C221 C222 H22G 109.2 . . ?
C223 C222 H22G 109.2 . . ?
H22F C222 H22G 107.9 . . ?
C224 C223 C222 106.3(12) . . ?
C224 C223 H22H 110.5 . . ?
C222 C223 H22H 110.5 . . ?
C224 C223 H22I 110.5 . . ?
C222 C223 H22I 110.5 . . ?
H22H C223 H22I 108.7 . . ?
C223 C224 H22A 109.5 . . ?
C223 C224 H22B 109.5 . . ?
H22A C224 H22B 109.5 . . ?
C223 C224 H22C 109.5 . . ?
H22A C224 H22C 109.5 . . ?
H22B C224 H22C 109.5 . . ?
C232 C231 N3 116.0(6) . . ?
C232 C231 H23D 108.3 . . ?
N3 C231 H23D 108.3 . . ?
C232 C231 H23E 108.3 . . ?
N3 C231 H23E 108.3 . . ?
H23D C231 H23E 107.4 . . ?
C231 C232 C233 109.1(8) . . ?
C231 C232 H23F 109.9 . . ?
C233 C232 H23F 109.9 . . ?
C231 C232 H23G 109.9 . . ?
C233 C232 H23G 109.9 . . ?
H23F C232 H23G 108.3 . . ?
C234 C233 C232 113.6(10) . . ?
C234 C233 H23H 108.8 . . ?
C232 C233 H23H 108.8 . . ?
C234 C233 H23I 108.8 . . ?
C232 C233 H23I 108.8 . . ?
H23H C233 H23I 107.7 . . ?
C233 C234 H23A 109.5 . . ?
C233 C234 H23B 109.5 . . ?
H23A C234 H23B 109.5 . . ?
C233 C234 H23C 109.5 . . ?
H23A C234 H23C 109.5 . . ?
H23B C234 H23C 109.5 . . ?
C242 C241 N3 116.8(5) . . ?
C242 C241 H24D 108.1 . . ?
N3 C241 H24D 108.1 . . ?
C242 C241 H24E 108.1 . . ?
N3 C241 H24E 108.1 . . ?
H24D C241 H24E 107.3 . . ?
C241 C242 C243 111.5(6) . . ?
C241 C242 H24F 109.3 . . ?
C243 C242 H24F 109.3 . . ?
C241 C242 H24G 109.3 . . ?
C243 C242 H24G 109.3 . . ?
H24F C242 H24G 108.0 . . ?
C244 C243 C242 113.7(7) . . ?
C244 C243 H24H 108.8 . . ?
C242 C243 H24H 108.8 . . ?
C244 C243 H24I 108.8 . . ?
C242 C243 H24I 108.8 . . ?
H24H C243 H24I 107.7 . . ?
C243 C244 H24A 109.5 . . ?
C243 C244 H24B 109.5 . . ?
H24A C244 H24B 109.5 . . ?
C243 C244 H24C 109.5 . . ?
H24A C244 H24C 109.5 . . ?
H24B C244 H24C 109.5 . . ?
C312 C311 N4 116.0(5) . . ?
C312 C311 H31D 108.3 . . ?
N4 C311 H31D 108.3 . . ?
C312 C311 H31E 108.3 . . ?
N4 C311 H31E 108.3 . . ?
H31D C311 H31E 107.4 . . ?
C313 C312 C311 111.9(6) . . ?
C313 C312 H31F 109.2 . . ?
C311 C312 H31F 109.2 . . ?
C313 C312 H31G 109.2 . . ?
C311 C312 H31G 109.2 . . ?
H31F C312 H31G 107.9 . . ?
C314 C313 C312 116.9(7) . . ?
C314 C313 H31H 108.1 . . ?
C312 C313 H31H 108.1 . . ?
C314 C313 H31I 108.1 . . ?
C312 C313 H31I 108.1 . . ?
H31H C313 H31I 107.3 . . ?
C313 C314 H31A 109.5 . . ?
C313 C314 H31B 109.5 . . ?
H31A C314 H31B 109.5 . . ?
C313 C314 H31C 109.5 . . ?
H31A C314 H31C 109.5 . . ?
H31B C314 H31C 109.5 . . ?
C322 C321 N4 115.6(5) . . ?
C322 C321 H32D 108.4 . . ?
N4 C321 H32D 108.4 . . ?
C322 C321 H32E 108.4 . . ?
N4 C321 H32E 108.4 . . ?
H32D C321 H32E 107.4 . . ?
C323 C322 C321 113.0(6) . . ?
C323 C322 H32F 109.0 . . ?
C321 C322 H32F 109.0 . . ?
C323 C322 H32G 109.0 . . ?
C321 C322 H32G 109.0 . . ?
H32F C322 H32G 107.8 . . ?
C322 C323 C324 113.2(7) . . ?
C322 C323 H32H 108.9 . . ?
C324 C323 H32H 108.9 . . ?
C322 C323 H32I 108.9 . . ?
C324 C323 H32I 108.9 . . ?
H32H C323 H32I 107.8 . . ?
C323 C324 H32A 109.5 . . ?
C323 C324 H32B 109.5 . . ?
H32A C324 H32B 109.5 . . ?
C323 C324 H32C 109.5 . . ?
H32A C324 H32C 109.5 . . ?
H32B C324 H32C 109.5 . . ?
C332 C331 N4 116.0(5) . . ?
C332 C331 H33D 108.3 . . ?
N4 C331 H33D 108.3 . . ?
C332 C331 H33E 108.3 . . ?
N4 C331 H33E 108.3 . . ?
H33D C331 H33E 107.4 . . ?
C331 C332 C333 108.0(6) . . ?
C331 C332 H33F 110.1 . . ?
C333 C332 H33F 110.1 . . ?
C331 C332 H33G 110.1 . . ?
C333 C332 H33G 110.1 . . ?
H33F C332 H33G 108.4 . . ?
C334 C333 C332 116.2(8) . . ?
C334 C333 H33H 108.2 . . ?
C332 C333 H33H 108.2 . . ?
C334 C333 H33I 108.2 . . ?
C332 C333 H33I 108.2 . . ?
H33H C333 H33I 107.4 . . ?
C333 C334 H33A 109.5 . . ?
C333 C334 H33B 109.5 . . ?
H33A C334 H33B 109.5 . . ?
C333 C334 H33C 109.5 . . ?
H33A C334 H33C 109.5 . . ?
H33B C334 H33C 109.5 . . ?
C342 C341 N4 115.8(5) . . ?
C342 C341 H34D 108.3 . . ?
N4 C341 H34D 108.3 . . ?
C342 C341 H34E 108.3 . . ?
N4 C341 H34E 108.3 . . ?
H34D C341 H34E 107.4 . . ?
C341 C342 C343 108.2(6) . . ?
C341 C342 H34F 110.1 . . ?
C343 C342 H34F 110.1 . . ?
C341 C342 H34G 110.1 . . ?
C343 C342 H34G 110.1 . . ?
H34F C342 H34G 108.4 . . ?
C344 C343 C342 112.7(9) . . ?
C344 C343 H34H 109.1 . . ?
C342 C343 H34H 109.1 . . ?
C344 C343 H34I 109.1 . . ?
C342 C343 H34I 109.1 . . ?
H34H C343 H34I 107.8 . . ?
C343 C344 H34A 109.5 . . ?
C343 C344 H34B 109.5 . . ?
H34A C344 H34B 109.5 . . ?
C343 C344 H34C 109.5 . . ?
H34A C344 H34C 109.5 . . ?
H34B C344 H34C 109.5 . . ?
C412 C411 N5 114.9(4) . . ?
C412 C411 H41D 108.5 . . ?
N5 C411 H41D 108.5 . . ?
C412 C411 H41E 108.5 . . ?
N5 C411 H41E 108.5 . . ?
H41D C411 H41E 107.5 . . ?
C413 C412 C411 113.1(5) . . ?
C413 C412 H41F 109.0 . . ?
C411 C412 H41F 109.0 . . ?
C413 C412 H41G 109.0 . . ?
C411 C412 H41G 109.0 . . ?
H41F C412 H41G 107.8 . . ?
C412 C413 C414 114.1(7) . . ?
C412 C413 H41H 108.7 . . ?
C414 C413 H41H 108.7 . . ?
C412 C413 H41I 108.7 . . ?
C414 C413 H41I 108.7 . . ?
H41H C413 H41I 107.6 . . ?
C413 C414 H41A 109.5 . . ?
C413 C414 H41B 109.5 . . ?
H41A C414 H41B 109.5 . . ?
C413 C414 H41C 109.5 . . ?
H41A C414 H41C 109.5 . . ?
H41B C414 H41C 109.5 . . ?
C422 C421 N5 114.7(4) . . ?
C422 C421 H42D 108.6 . . ?
N5 C421 H42D 108.6 . . ?
C422 C421 H42E 108.6 . . ?
N5 C421 H42E 108.6 . . ?
H42D C421 H42E 107.6 . . ?
C421 C422 C423 112.8(6) . . ?
C421 C422 H42F 109.0 . . ?
C423 C422 H42F 109.0 . . ?
C421 C422 H42G 109.0 . . ?
C423 C422 H42G 109.0 . . ?
H42F C422 H42G 107.8 . . ?
C422 C423 C424 112.8(7) . . ?
C422 C423 H42H 109.0 . . ?
C424 C423 H42H 109.0 . . ?
C422 C423 H42I 109.0 . . ?
C424 C423 H42I 109.0 . . ?
H42H C423 H42I 107.8 . . ?
C423 C424 H42A 109.5 . . ?
C423 C424 H42B 109.5 . . ?
H42A C424 H42B 109.5 . . ?
C423 C424 H42C 109.5 . . ?
H42A C424 H42C 109.5 . . ?
H42B C424 H42C 109.5 . . ?
C432 C431 N5 115.5(5) . . ?
C432 C431 H43D 108.4 . . ?
N5 C431 H43D 108.4 . . ?
C432 C431 H43E 108.4 . . ?
N5 C431 H43E 108.4 . . ?
H43D C431 H43E 107.5 . . ?
C431 C432 C433 112.6(5) . . ?
C431 C432 H43F 109.1 . . ?
C433 C432 H43F 109.1 . . ?
C431 C432 H43G 109.1 . . ?
C433 C432 H43G 109.1 . . ?
H43F C432 H43G 107.8 . . ?
C434 C433 C432 112.8(7) . . ?
C434 C433 H43H 109.0 . . ?
C432 C433 H43H 109.0 . . ?
C434 C433 H43I 109.0 . . ?
C432 C433 H43I 109.0 . . ?
H43H C433 H43I 107.8 . . ?
C433 C434 H43A 109.5 . . ?
C433 C434 H43B 109.5 . . ?
H43A C434 H43B 109.5 . . ?
C433 C434 H43C 109.5 . . ?
H43A C434 H43C 109.5 . . ?
H43B C434 H43C 109.5 . . ?
C442 C441 N5 115.5(4) . . ?
C442 C441 H44D 108.4 . . ?
N5 C441 H44D 108.4 . . ?
C442 C441 H44E 108.4 . . ?
N5 C441 H44E 108.4 . . ?
H44D C441 H44E 107.5 . . ?
C441 C442 C443 110.3(5) . . ?
C441 C442 H44F 109.6 . . ?
C443 C442 H44F 109.6 . . ?
C441 C442 H44G 109.6 . . ?
C443 C442 H44G 109.6 . . ?
H44F C442 H44G 108.1 . . ?
C444 C443 C442 111.6(6) . . ?
C444 C443 H44H 109.3 . . ?
C442 C443 H44H 109.3 . . ?
C444 C443 H44I 109.3 . . ?
C442 C443 H44I 109.3 . . ?
H44H C443 H44I 108.0 . . ?
C443 C444 H44A 109.5 . . ?
C443 C444 H44B 109.5 . . ?
H44A C444 H44B 109.5 . . ?
C443 C444 H44C 109.5 . . ?
H44A C444 H44C 109.5 . . ?
H44B C444 H44C 109.5 . . ?
C512 C511 N2 123.4(10) . . ?
C512 C511 H51A 106.5 . . ?
N2 C511 H51A 106.5 . . ?
C512 C511 H51B 106.5 . . ?
N2 C511 H51B 106.5 . . ?
H51A C511 H51B 106.5 . . ?
C513 C512 C511 115.6(11) . . ?
C513 C512 H51C 108.4 . . ?
C511 C512 H51C 108.4 . . ?
C513 C512 H51D 108.4 . . ?
C511 C512 H51D 108.4 . . ?
H51C C512 H51D 107.4 . . ?
C512 C513 C514 123.3(12) . . ?
C512 C513 H51E 106.5 . . ?
C514 C513 H51E 106.5 . . ?
C512 C513 H51F 106.5 . . ?
C514 C513 H51F 106.5 . . ?
H51E C513 H51F 106.5 . . ?
C513 C514 H51G 109.5 . . ?
C513 C514 H51H 109.5 . . ?
H51G C514 H51H 109.5 . . ?
C513 C514 H51I 109.5 . . ?
H51G C514 H51I 109.5 . . ?
H51H C514 H51I 109.5 . . ?
C522 C521 N2 122.7(11) . . ?
C522 C521 H52A 106.7 . . ?
N2 C521 H52A 106.7 . . ?
C522 C521 H52B 106.7 . . ?
N2 C521 H52B 106.7 . . ?
H52A C521 H52B 106.6 . . ?
C523 C522 C521 120.3(12) . . ?
C523 C522 H52C 107.3 . . ?
C521 C522 H52C 107.3 . . ?
C523 C522 H52D 107.3 . . ?
C521 C522 H52D 107.3 . . ?
H52C C522 H52D 106.9 . . ?
C522 C523 C524 119.0(13) . . ?
C522 C523 H52E 107.6 . . ?
C524 C523 H52E 107.6 . . ?
C522 C523 H52F 107.6 . . ?
C524 C523 H52F 107.6 . . ?
H52E C523 H52F 107.0 . . ?
C523 C524 H52G 109.5 . . ?
C523 C524 H52H 109.5 . . ?
H52G C524 H52H 109.5 . . ?
C523 C524 H52I 109.5 . . ?
H52G C524 H52I 109.5 . . ?
H52H C524 H52I 109.5 . . ?
C532 C531 N2 120.4(12) . . ?
C532 C531 H53A 107.2 . . ?
N2 C531 H53A 107.2 . . ?
C532 C531 H53B 107.2 . . ?
N2 C531 H53B 107.2 . . ?
H53A C531 H53B 106.9 . . ?
C531 C532 C533 118.2(13) . . ?
C531 C532 H53C 107.8 . . ?
C533 C532 H53C 107.8 . . ?
C531 C532 H53D 107.8 . . ?
C533 C532 H53D 107.8 . . ?
H53C C532 H53D 107.1 . . ?
C534 C533 C532 110.6(13) . . ?
C534 C533 H53E 109.5 . . ?
C532 C533 H53E 109.5 . . ?
C534 C533 H53F 109.5 . . ?
C532 C533 H53F 109.5 . . ?
H53E C533 H53F 108.1 . . ?
C533 C534 H53G 109.5 . . ?
C533 C534 H53H 109.5 . . ?
H53G C534 H53H 109.5 . . ?
C533 C534 H53I 109.5 . . ?
H53G C534 H53I 109.5 . . ?
H53H C534 H53I 109.5 . . ?
C542 C541 N2 132.4(14) . . ?
C542 C541 H54A 104.1 . . ?
N2 C541 H54A 104.1 . . ?
C542 C541 H54B 104.1 . . ?
N2 C541 H54B 104.1 . . ?
H54A C541 H54B 105.5 . . ?
C541 C542 C543 150.6(18) . . ?
C541 C542 H54C 99.0 . . ?
C543 C542 H54C 99.0 . . ?
C541 C542 H54D 99.0 . . ?
C543 C542 H54D 99.0 . . ?
H54C C542 H54D 103.9 . . ?
C542 C543 C544 128.6(16) . . ?
C542 C543 H54E 105.1 . . ?
C544 C543 H54E 105.1 . . ?
C542 C543 H54F 105.1 . . ?
C544 C543 H54F 105.1 . . ?
H54E C543 H54F 105.9 . . ?
C543 C544 H54G 109.5 . . ?
C543 C544 H54H 109.5 . . ?
H54G C544 H54H 109.5 . . ?
C543 C544 H54I 109.5 . . ?
H54G C544 H54I 109.5 . . ?
H54H C544 H54I 109.5 . . ?

loop_
_geom_bond_atom_site_label_1
_geom_bond_atom_site_label_2
_geom_bond_distance
_geom_bond_site_symmetry_2
_geom_bond_publ_flag
Mo1A N1A 1.711(4) . ?
Mo1A O9A 1.935(3) . ?
Mo1A O7A 1.947(3) . ?
Mo1A O8A 1.969(3) . ?
Mo1A O10A 1.971(4) . ?
Mo1A O1A 2.227(3) . ?
Mo1 N1 1.709(4) . ?
Mo1 O7 1.936(3) . ?
Mo1 O8 1.944(3) . ?
Mo1 O9 1.955(3) . ?
Mo1 O10 1.973(3) . ?
Mo1 O1 2.223(3) . ?
Mo2A O2A 1.685(3) . ?
Mo2A O12A 1.894(3) . ?
Mo2A O7A 1.910(3) . ?
Mo2A O15A 1.914(3) . ?
Mo2A O11A 1.975(3) . ?
Mo2A O1A 2.331(3) . ?
Mo2 O2 1.682(3) . ?
Mo2 O7 1.909(4) . ?
Mo2 O12 1.917(3) . ?
Mo2 O15 1.921(4) . ?
Mo2 O11 1.959(3) . ?
Mo2 O1 2.325(3) . ?
Mo3A O3A 1.678(3) . ?
Mo3A O8A 1.876(3) . ?
Mo3A O11A 1.902(3) . ?
Mo3A O16A 1.954(3) . ?
Mo3A O13A 1.966(4) . ?
Mo3A O1A 2.329(3) . ?
Mo3 O3 1.680(3) . ?
Mo3 O8 1.896(4) . ?
Mo3 O11 1.904(3) . ?
Mo3 O16 1.919(4) . ?
Mo3 O13 1.957(3) . ?
Mo3 O1 2.323(3) . ?
Mo4A O4A 1.685(3) . ?
Mo4A O14A 1.893(3) . ?
Mo4A O17A 1.903(3) . ?
Mo4A O9A 1.907(3) . ?
Mo4A O12A 1.975(3) . ?
Mo4A O1A 2.323(3) . ?
Mo4 O4 1.677(3) . ?
Mo4 O9 1.883(4) . ?
Mo4 O14 1.912(3) . ?
Mo4 O17 1.930(4) . ?
Mo4 O12 1.960(3) . ?
Mo4 O1 2.340(3) . ?
Mo5 O5 1.687(3) . ?
Mo5 O10 1.874(3) . ?
Mo5 O13 1.914(3) . ?
Mo5 O18 1.951(4) . ?
Mo5 O14 1.951(3) . ?
Mo5 O1 2.330(3) . ?
Mo5A O5A 1.680(4) . ?
Mo5A O10A 1.883(4) . ?
Mo5A O13A 1.903(3) . ?
Mo5A O18A 1.939(4) . ?
Mo5A O14A 1.976(3) . ?
Mo5A O1A 2.337(3) . ?
Mo6A O6A 1.685(3) . ?
Mo6A O16A 1.889(3) . ?
Mo6A O18A 1.903(3) . ?
Mo6A O15A 1.930(3) . ?
Mo6A O17A 1.944(3) . ?
Mo6A O1A 2.354(3) . ?
Mo6 O6 1.681(4) . ?
Mo6 O18 1.897(3) . ?
Mo6 O17 1.904(3) . ?
Mo6 O16 1.926(3) . ?
Mo6 O15 1.936(4) . ?
Mo6 O1 2.357(3) . ?
N1 C1' 1.436(8) . ?
N1 C1 1.438(6) . ?
N1A C1A 1.454(8) . ?
N1A C1A' 1.456(8) . ?
N2 C541 1.451(11) . ?
N2 C531 1.468(11) . ?
N2 C131 1.508(10) . ?
N2 C141 1.518(10) . ?
N2 C521 1.554(11) . ?
N2 C511 1.558(11) . ?
N2 C121 1.562(11) . ?
N2 C111 1.566(9) . ?
N3 C231 1.511(8) . ?
N3 C241 1.520(8) . ?
N3 C221 1.524(9) . ?
N3 C211 1.526(9) . ?
N4 C341 1.516(8) . ?
N4 C331 1.518(7) . ?
N4 C311 1.519(7) . ?
N4 C321 1.521(7) . ?
N5 C421 1.513(7) . ?
N5 C411 1.522(7) . ?
N5 C441 1.530(6) . ?
N5 C431 1.531(6) . ?
C1 C2 1.481(16) . ?
C1 H1A 0.9700 . ?
C1 H1B 0.9700 . ?
C2 C3 1.529(9) . ?
C2 H2A 0.9700 . ?
C2 H2B 0.9700 . ?
C3 C4 1.544(9) . ?
C3 H3A 0.9700 . ?
C3 H3B 0.9700 . ?
C4 C5 1.541(10) . ?
C4 H4A 0.9700 . ?
C4 H4B 0.9700 . ?
C5 C6 1.565(10) . ?
C5 H5A 0.9700 . ?
C5 H5B 0.9700 . ?
C6 H6A 0.9600 . ?
C6 H6B 0.9600 . ?
C6 H6C 0.9600 . ?
C1' C2' 1.470(16) . ?
C1' H1'1 0.9700 . ?
C1' H1'2 0.9700 . ?
C2' C3' 1.531(15) . ?
C2' H2'1 0.9700 . ?
C2' H2'2 0.9700 . ?
C3' C4' 1.490(17) . ?
C3' H3'1 0.9700 . ?
C3' H3'2 0.9700 . ?
C4' C5' 1.482(18) . ?
C4' H4'1 0.9700 . ?
C4' H4'2 0.9700 . ?
C5' C6' 1.51(2) . ?
C5' H5'1 0.9700 . ?
C5' H5'2 0.9700 . ?
C6' H6'1 0.9600 . ?
C6' H6'2 0.9600 . ?
C6' H6'3 0.9600 . ?
C1A C2A 1.452(17) . ?
C1A H1A1 0.9700 . ?
C1A H1A2 0.9700 . ?
C2A C3A 1.533(17) . ?
C2A H2A1 0.9700 . ?
C2A H2A2 0.9700 . ?
C3A C4A 1.540(18) . ?
C3A H3A1 0.9700 . ?
C3A H3A2 0.9700 . ?
C4A C5A 1.466(19) . ?
C4A H4A1 0.9700 . ?
C4A H4A2 0.9700 . ?
C5A C6A 1.54(2) . ?
C5A H5A1 0.9700 . ?
C5A H5A2 0.9700 . ?
C6A H6A1 0.9600 . ?
C6A H6A2 0.9600 . ?
C6A H6A3 0.9600 . ?
C1A' C2A' 1.483(17) . ?
C1A' H1A3 0.9700 . ?
C1A' H1A4 0.9700 . ?
C2A' C3A' 1.574(17) . ?
C2A' H2A3 0.9700 . ?
C2A' H2A4 0.9700 . ?
C3A' C4A' 1.534(18) . ?
C3A' H3A3 0.9700 . ?
C3A' H3A4 0.9700 . ?
C4A' C5A' 1.494(19) . ?
C4A' H4A3 0.9700 . ?
C4A' H4A4 0.9700 . ?
C5A' C6A' 1.54(2) . ?
C5A' H5A3 0.9700 . ?
C5A' H5A4 0.9700 . ?
C6A' H6A4 0.9600 . ?
C6A' H6A5 0.9600 . ?
C6A' H6A6 0.9600 . ?
C111 C112 1.516(11) . ?
C111 H11D 0.9700 . ?
C111 H11E 0.9700 . ?
C112 C113 1.446(13) . ?
C112 H11F 0.9700 . ?
C112 H11G 0.9700 . ?
C113 C114 1.532(8) . ?
C113 H11H 0.9700 . ?
C113 H11I 0.9700 . ?
C114 H11A 0.9600 . ?
C114 H11B 0.9600 . ?
C114 H11C 0.9600 . ?
C121 C122 1.552(12) . ?
C121 H12D 0.9700 . ?
C121 H12E 0.9700 . ?
C122 C123 1.491(11) . ?
C122 H12F 0.9700 . ?
C122 H12G 0.9700 . ?
C123 C124 1.498(8) . ?
C123 H12H 0.9700 . ?
C123 H12I 0.9700 . ?
C124 H12A 0.9600 . ?
C124 H12B 0.9600 . ?
C124 H12C 0.9600 . ?
C131 C132 1.517(12) . ?
C131 H13D 0.9700 . ?
C131 H13E 0.9700 . ?
C132 C133 1.506(12) . ?
C132 H13F 0.9700 . ?
C132 H13G 0.9700 . ?
C133 C134 1.526(12) . ?
C133 H13H 0.9700 . ?
C133 H13I 0.9700 . ?
C134 H13A 0.9600 . ?
C134 H13B 0.9600 . ?
C134 H13C 0.9600 . ?
C141 C142 1.534(11) . ?
C141 H14D 0.9700 . ?
C141 H14E 0.9700 . ?
C142 C143 1.412(12) . ?
C142 H14F 0.9700 . ?
C142 H14G 0.9700 . ?
C143 C144 1.452(12) . ?
C143 H14H 0.9700 . ?
C143 H14I 0.9700 . ?
C144 H14A 0.9600 . ?
C144 H14B 0.9600 . ?
C144 H14C 0.9600 . ?
C211 C212 1.536(11) . ?
C211 H21D 0.9700 . ?
C211 H21E 0.9700 . ?
C212 C213 1.514(13) . ?
C212 H21F 0.9700 . ?
C212 H21G 0.9700 . ?
C213 C214 1.451(17) . ?
C213 H21H 0.9700 . ?
C213 H21I 0.9700 . ?
C214 H21A 0.9600 . ?
C214 H21B 0.9600 . ?
C214 H21C 0.9600 . ?
C221 C222 1.490(10) . ?
C221 H22D 0.9700 . ?
C221 H22E 0.9700 . ?
C222 C223 1.510(13) . ?
C222 H22F 0.9700 . ?
C222 H22G 0.9700 . ?
C223 C224 1.457(16) . ?
C223 H22H 0.9700 . ?
C223 H22I 0.9700 . ?
C224 H22A 0.9600 . ?
C224 H22B 0.9600 . ?
C224 H22C 0.9600 . ?
C231 C232 1.507(11) . ?
C231 H23D 0.9700 . ?
C231 H23E 0.9700 . ?
C232 C233 1.515(11) . ?
C232 H23F 0.9700 . ?
C232 H23G 0.9700 . ?
C233 C234 1.459(14) . ?
C233 H23H 0.9700 . ?
C233 H23I 0.9700 . ?
C234 H23A 0.9600 . ?
C234 H23B 0.9600 . ?
C234 H23C 0.9600 . ?
C241 C242 1.508(10) . ?
C241 H24D 0.9700 . ?
C241 H24E 0.9700 . ?
C242 C243 1.515(9) . ?
C242 H24F 0.9700 . ?
C242 H24G 0.9700 . ?
C243 C244 1.459(10) . ?
C243 H24H 0.9700 . ?
C243 H24I 0.9700 . ?
C244 H24A 0.9600 . ?
C244 H24B 0.9600 . ?
C244 H24C 0.9600 . ?
C311 C312 1.503(9) . ?
C311 H31D 0.9700 . ?
C311 H31E 0.9700 . ?
C312 C313 1.486(9) . ?
C312 H31F 0.9700 . ?
C312 H31G 0.9700 . ?
C313 C314 1.436(11) . ?
C313 H31H 0.9700 . ?
C313 H31I 0.9700 . ?
C314 H31A 0.9600 . ?
C314 H31B 0.9600 . ?
C314 H31C 0.9600 . ?
C321 C322 1.497(9) . ?
C321 H32D 0.9700 . ?
C321 H32E 0.9700 . ?
C322 C323 1.465(9) . ?
C322 H32F 0.9700 . ?
C322 H32G 0.9700 . ?
C323 C324 1.508(11) . ?
C323 H32H 0.9700 . ?
C323 H32I 0.9700 . ?
C324 H32A 0.9600 . ?
C324 H32B 0.9600 . ?
C324 H32C 0.9600 . ?
C331 C332 1.488(9) . ?
C331 H33D 0.9700 . ?
C331 H33E 0.9700 . ?
C332 C333 1.554(11) . ?
C332 H33F 0.9700 . ?
C332 H33G 0.9700 . ?
C333 C334 1.469(8) . ?
C333 H33H 0.9700 . ?
C333 H33I 0.9700 . ?
C334 H33A 0.9600 . ?
C334 H33B 0.9600 . ?
C334 H33C 0.9600 . ?
C341 C342 1.498(9) . ?
C341 H34D 0.9700 . ?
C341 H34E 0.9700 . ?
C342 C343 1.526(11) . ?
C342 H34F 0.9700 . ?
C342 H34G 0.9700 . ?
C343 C344 1.473(9) . ?
C343 H34H 0.9700 . ?
C343 H34I 0.9700 . ?
C344 H34A 0.9600 . ?
C344 H34B 0.9600 . ?
C344 H34C 0.9600 . ?
C411 C412 1.506(8) . ?
C411 H41D 0.9700 . ?
C411 H41E 0.9700 . ?
C412 C413 1.487(9) . ?
C412 H41F 0.9700 . ?
C412 H41G 0.9700 . ?
C413 C414 1.504(10) . ?
C413 H41H 0.9700 . ?
C413 H41I 0.9700 . ?
C414 H41A 0.9600 . ?
C414 H41B 0.9600 . ?
C414 H41C 0.9600 . ?
C421 C422 1.503(8) . ?
C421 H42D 0.9700 . ?
C421 H42E 0.9700 . ?
C422 C423 1.511(10) . ?
C422 H42F 0.9700 . ?
C422 H42G 0.9700 . ?
C423 C424 1.514(10) . ?
C423 H42H 0.9700 . ?
C423 H42I 0.9700 . ?
C424 H42A 0.9600 . ?
C424 H42B 0.9600 . ?
C424 H42C 0.9600 . ?
C431 C432 1.507(9) . ?
C431 H43D 0.9700 . ?
C431 H43E 0.9700 . ?
C432 C433 1.509(8) . ?
C432 H43F 0.9700 . ?
C432 H43G 0.9700 . ?
C433 C434 1.477(10) . ?
C433 H43H 0.9700 . ?
C433 H43I 0.9700 . ?
C434 H43A 0.9600 . ?
C434 H43B 0.9600 . ?
C434 H43C 0.9600 . ?
C441 C442 1.516(8) . ?
C441 H44D 0.9700 . ?
C441 H44E 0.9700 . ?
C442 C443 1.517(8) . ?
C442 H44F 0.9700 . ?
C442 H44G 0.9700 . ?
C443 C444 1.514(9) . ?
C443 H44H 0.9700 . ?
C443 H44I 0.9700 . ?
C444 H44A 0.9600 . ?
C444 H44B 0.9600 . ?
C444 H44C 0.9600 . ?
C511 C512 1.440(12) . ?
C511 H51A 0.9700 . ?
C511 H51B 0.9700 . ?
C512 C513 1.427(12) . ?
C512 H51C 0.9700 . ?
C512 H51D 0.9700 . ?
C513 C514 1.495(8) . ?
C513 H51E 0.9700 . ?
C513 H51F 0.9700 . ?
C514 H51G 0.9600 . ?
C514 H51H 0.9600 . ?
C514 H51I 0.9600 . ?
C521 C522 1.442(13) . ?
C521 H52A 0.9700 . ?
C521 H52B 0.9700 . ?
C522 C523 1.440(12) . ?
C522 H52C 0.9700 . ?
C522 H52D 0.9700 . ?
C523 C524 1.450(13) . ?
C523 H52E 0.9700 . ?
C523 H52F 0.9700 . ?
C524 H52G 0.9600 . ?
C524 H52H 0.9600 . ?
C524 H52I 0.9600 . ?
C531 C532 1.432(13) . ?
C531 H53A 0.9700 . ?
C531 H53B 0.9700 . ?
C532 C533 1.468(13) . ?
C532 H53C 0.9700 . ?
C532 H53D 0.9700 . ?
C533 C534 1.462(13) . ?
C533 H53E 0.9700 . ?
C533 H53F 0.9700 . ?
C534 H53G 0.9600 . ?
C534 H53H 0.9600 . ?
C534 H53I 0.9600 . ?
C541 C542 1.364(12) . ?
C541 H54A 0.9700 . ?
C541 H54B 0.9700 . ?
C542 C543 1.388(12) . ?
C542 H54C 0.9700 . ?
C542 H54D 0.9700 . ?
C543 C544 1.488(14) . ?
C543 H54E 0.9700 . ?
C543 H54F 0.9700 . ?
C544 H54G 0.9600 . ?
C544 H54H 0.9600 . ?
C544 H54I 0.9600 . ?
